data_1572048
loop_
_publ_author_name
'Wang, Yu'
'Lv, Zi-Yi'
'Chen, Zi-Xuan'
'Xing, Shuai'
'Huo, Zhong-Zhong'
'Hong, Xian-Fang'
'Yuan, Li'
'Li, Wei'
'Zheng, You-Xuan'

_publ_section_title
;
 Multiple-resonance thermally activated delayed fluorescence materials
 based on phosphorus central chirality for efficient circularly polarized
 electroluminescence
;
_journal_issue 19
_journal_name_full 'Materials Horizons'
_journal_page_first 4722
_journal_page_last 4729
_journal_paper_doi 10.1039/D4MH00605D
_journal_volume 11
_journal_year 2024
_chemical_absolute_configuration syn
_chemical_formula_moiety '0.5(C H2 Cl2), C58 H57 B N O2 P, 1.5[CH3OH]'
_chemical_formula_sum 'C60 H64 B Cl N O3.5 P'
_chemical_formula_weight 932.35
_space_group_crystal_system monoclinic
_space_group_IT_number 4
_space_group_name_Hall 'P 2yb'
_space_group_name_H-M_alt 'P 1 21 1'
_atom_sites_solution_hydrogens mixed
_audit_block_doi 10.5517/ccdc.csd.cc2jpj1t
_audit_creation_date 2024-06-17
_audit_creation_method
;
Olex2 1.5-beta
(compiled 2024.02.16 svn.r378c4104 for OlexSys, GUI svn.r6928)
;
_audit_update_record
;
2024-07-01 deposited with the CCDC.	2024-07-03 downloaded from the CCDC.
;
_cell_angle_alpha 90
_cell_angle_beta 92.763(7)
_cell_angle_gamma 90
_cell_formula_units_Z 4
_cell_length_a 9.2454(13)
_cell_length_b 19.524(3)
_cell_length_c 29.571(6)
_cell_measurement_reflns_used 683
_cell_measurement_temperature 193.00
_cell_measurement_theta_max 61.05
_cell_measurement_theta_min 28.28
_cell_volume 5331.6(16)
_computing_cell_refinement 'SAINT V8.40B (?, 2016)'
_computing_data_collection 'APEX5 V2023.9-2 (Bruker, 2023)'
_computing_data_reduction 'SAINT V8.40B (?, 2016)'
_computing_molecular_graphics 'Olex2 1.5-beta (Dolomanov et al., 2009)'
_computing_publication_material 'Olex2 1.5-beta (Dolomanov et al., 2009)'
_computing_structure_refinement 'SHELXL 2013/2 (Sheldrick, 2015)'
_computing_structure_solution 'SHELXT 2018/2 (Sheldrick, 2018)'
_diffrn_ambient_temperature 193.00
_diffrn_detector_area_resol_mean 7.41
_diffrn_detector_type 'Bruker PHOTON III'
_diffrn_measured_fraction_theta_full 0.969
_diffrn_measured_fraction_theta_max 0.898
_diffrn_measurement_device 'four-circle diffractometer'
_diffrn_measurement_device_type 'Bruker APEX-II CCD'
_diffrn_measurement_method '\f and \w scans'
_diffrn_radiation_type CuK\a
_diffrn_radiation_wavelength 1.54178
_diffrn_reflns_av_R_equivalents 0.1212
_diffrn_reflns_av_unetI/netI 0.1040
_diffrn_reflns_Laue_measured_fraction_full 0.969
_diffrn_reflns_Laue_measured_fraction_max 0.898
_diffrn_reflns_limit_h_max 11
_diffrn_reflns_limit_h_min -11
_diffrn_reflns_limit_k_max 24
_diffrn_reflns_limit_k_min -24
_diffrn_reflns_limit_l_max 37
_diffrn_reflns_limit_l_min -37
_diffrn_reflns_number 84149
_diffrn_reflns_point_group_measured_fraction_full 0.934
_diffrn_reflns_point_group_measured_fraction_max 0.842
_diffrn_reflns_theta_full 67.679
_diffrn_reflns_theta_max 88.583
_diffrn_reflns_theta_min 2.713
_diffrn_source_current 1.0
_diffrn_source_power 0.05
_diffrn_source_voltage 50.0
_diffrn_standards_number 0
_exptl_absorpt_coefficient_mu 1.263
_exptl_absorpt_correction_T_max 0.7543
_exptl_absorpt_correction_T_min 0.6327
_exptl_absorpt_correction_type none
_exptl_absorpt_process_details
;
SADABS-2016/2 (Bruker,2016/2) was used for absorption correction.
wR2(int) was 0.1323 before and 0.0708 after correction.
The Ratio of minimum to maximum transmission is 0.8388.
The \l/2 correction factor is Not present.
;
_exptl_crystal_colour yellow
_exptl_crystal_density_diffrn 1.162
_exptl_crystal_description block
_exptl_crystal_F_000 1984
_exptl_crystal_size_max 0.12
_exptl_crystal_size_mid 0.11
_exptl_crystal_size_min 0.09
_refine_diff_density_max 0.624
_refine_diff_density_min -0.360
_refine_diff_density_rms 0.086
_refine_ls_abs_structure_details
;
 Flack x determined using 3665 quotients [(I+)-(I-)]/[(I+)+(I-)]
 (Parsons and Flack (2004), Acta Cryst. A60, s61).
;
_refine_ls_abs_structure_Flack 0.060(13)
_refine_ls_extinction_coef 0.0063(6)
_refine_ls_extinction_expression Fc^*^=kFc[1+0.001xFc^2^\l^3^/sin(2\q)]^-1/4^
_refine_ls_extinction_method SHELXL
_refine_ls_goodness_of_fit_ref 1.009
_refine_ls_hydrogen_treatment constr
_refine_ls_matrix_type full
_refine_ls_number_parameters 1342
_refine_ls_number_reflns 20432
_refine_ls_number_restraints 479
_refine_ls_restrained_S_all 1.008
_refine_ls_R_factor_all 0.1465
_refine_ls_R_factor_gt 0.0923
_refine_ls_shift/su_max 0.001
_refine_ls_shift/su_mean 0.000
_refine_ls_structure_factor_coef Fsqd
_refine_ls_weighting_details
;
 w=1/[\s^2^(Fo^2^)+(0.1726P)^2^]
 where P=(Fo^2^+2Fc^2^)/3
;
_refine_ls_weighting_scheme calc
_refine_ls_wR_factor_gt 0.2425
_refine_ls_wR_factor_ref 0.2883
_reflns_Friedel_coverage 0.822
_reflns_Friedel_fraction_full 0.896
_reflns_Friedel_fraction_max 0.783
_reflns_number_gt 11084
_reflns_number_total 20432
_reflns_threshold_expression 'I > 2\s(I)'
_cod_data_source_file d4mh00605d2.cif
_cod_data_source_block p21
_cod_depositor_comments 'Adding full bibliography for 1572048--1572049.cif.'
_cod_original_cell_volume 5331.5(15)
_cod_original_formula_sum 'C60 H64 B Cl N O3.50 P'
_cod_database_code 1572048
_shelxl_version_number 2013-2
_shelx_space_group_comment
;
The symmetry employed for this shelxl refinement is uniquely defined
by the following loop, which should always be used as a source of
symmetry information in preference to the above space-group names.
They are only intended as comments.
;
_shelx_estimated_absorpt_t_max 0.895
_shelx_estimated_absorpt_t_min 0.863
_olex2_refinement_description
;
1. Fixed Uiso
 At 1.2 times of:
  All C(H) groups, All C(H,H) groups
 At 1.5 times of:
  All C(H,H,H) groups
2. Restrained distances
 C99-C1C = C99-C102 = C99-C118 = C99-C100 = C99-C101 = C99-C1D = C116-C113 =
 C117-C113 = C114-C113 = C1B-C113 = C115-C113 = C1A-C113
 1.54 with sigma of 0.002
 Cl3-C03U = Cl4-C03U
 1.8 with sigma of 0.01
 H20-H44
 2 with sigma of 0.01
 C49-C48 = C50-C48 = C50A-C48 = C51A-C48 = C51-C48 = C49A-C48 = C36-C35 = C37A-
 C35 = C36A-C35 = C38-C35 = C38A-C35 = C37-C35
 1.54 with sigma of 0.001
 C56-C55 = C56A-C55 = C57A-C55 = C57-C55 = C58-C55 = C58A-C55 = C33-C31 = C32-
 C31 = C34-C31
 1.54 with sigma of 0.001
 C90-C89 = C91-C89 = C92-C89
 1.54 with sigma of 0.001
 Cl3-Cl4
 2.8 with sigma of 0.01
 C38A-C35 \\sim C38-C35 \\sim C36A-C35 \\sim C36-C35 \\sim C37-C35 \\sim
C37A-C35
 with sigma of 0.02
 C99-C1D \\sim C99-C101 \\sim C99-C1C \\sim C99-C102 \\sim C99-C118 \\sim
C99-C100
 with sigma of 0.02
 Cl2-C03R \\sim Cl1-C03R
 with sigma of 0.02
 C1A-C113 \\sim C116-C113 \\sim C117-C113 \\sim C114-C113 \\sim C1B-C113 \\sim
C115-C113
 with sigma of 0.02
 C115-C114 \\sim C116-C115 \\sim C116-C114 \\sim C1A-C117 \\sim C1B-C117 \\sim
C1B-C1A
 with sigma of 0.02
 C57-C55 \\sim C58A-C55 \\sim C58-C55 \\sim C56A-C55 \\sim C56-C55 \\sim
C57A-C55
 with sigma of 0.02
 C51-C48 \\sim C51A-C48 \\sim C50-C48 \\sim C50A-C48 \\sim C49-C48 \\sim
C49A-C48
 with sigma of 0.02
3. Uiso/Uaniso restraints and constraints
C1C \\sim C1D \\sim C99 \\sim C100 \\sim C101 \\sim C102 \\sim C118: within 2A
with sigma of 0.01 and sigma for terminal atoms of 0.02 within 2A
C35 \\sim C36 \\sim C37 \\sim C38 \\sim C36A \\sim C37A \\sim C38A: within 2A
with sigma of 0.01 and sigma for terminal atoms of 0.02 within 2A
Cl3 \\sim Cl4 \\sim C03U: within 2A with sigma of 0.01 and sigma for terminal
atoms of 0.02 within 2A
C1A \\sim C1B \\sim C113 \\sim C114 \\sim C115 \\sim C116 \\sim C117: within 2A
with sigma of 0.01 and sigma for terminal atoms of 0.02 within 2A
C55 \\sim C56 \\sim C56A \\sim C57 \\sim C57A \\sim C58 \\sim C58A: within 2A
with sigma of 0.01 and sigma for terminal atoms of 0.02 within 2A
C48 \\sim C49 \\sim C50 \\sim C51 \\sim C51A \\sim C50A \\sim C49A: within 2A
with sigma of 0.01 and sigma for terminal atoms of 0.02 within 2A
4. Others
 Sof(C1A)=Sof(H1AA)=Sof(H1AB)=Sof(H1AC)=Sof(C1B)=Sof(H1BA)=Sof(H1BB)=Sof(H1BC)=
 Sof(C117)=Sof(H11S)=Sof(H11T)=Sof(H11U)=1-FVAR(1)
 Sof(C114)=Sof(H11J)=Sof(H11K)=Sof(H11L)=Sof(C115)=Sof(H11M)=Sof(H11N)=
 Sof(H11O)=Sof(C116)=Sof(H11P)=Sof(H11Q)=Sof(H11R)=FVAR(1)
 Sof(C1C)=Sof(H1CA)=Sof(H1CB)=Sof(H1CC)=Sof(C1D)=Sof(H1DA)=Sof(H1DB)=Sof(H1DC)=
 Sof(C118)=Sof(H11V)=Sof(H11W)=Sof(H11X)=1-FVAR(2)
 Sof(C100)=Sof(H10A)=Sof(H10B)=Sof(H10C)=Sof(C101)=Sof(H10D)=Sof(H10E)=
 Sof(H10F)=Sof(C102)=Sof(H10G)=Sof(H10H)=Sof(H10I)=FVAR(2)
 Sof(C56A)=Sof(H56D)=Sof(H56E)=Sof(H56F)=Sof(C57A)=Sof(H57D)=Sof(H57E)=
 Sof(H57F)=Sof(C58A)=Sof(H58D)=Sof(H58E)=Sof(H58F)=1-FVAR(3)
 Sof(C56)=Sof(H56A)=Sof(H56B)=Sof(H56C)=Sof(C57)=Sof(H57A)=Sof(H57B)=Sof(H57C)=
 Sof(C58)=Sof(H58A)=Sof(H58B)=Sof(H58C)=FVAR(3)
 Sof(C36A)=Sof(H36D)=Sof(H36E)=Sof(H36F)=Sof(C37A)=Sof(H37D)=Sof(H37E)=
 Sof(H37F)=Sof(C38A)=Sof(H38D)=Sof(H38E)=Sof(H38F)=1-FVAR(4)
 Sof(C36)=Sof(H36A)=Sof(H36B)=Sof(H36C)=Sof(C37)=Sof(H37A)=Sof(H37B)=Sof(H37C)=
 Sof(C38)=Sof(H38A)=Sof(H38B)=Sof(H38C)=FVAR(4)
 Sof(C51A)=Sof(H51D)=Sof(H51E)=Sof(H51F)=Sof(C50A)=Sof(H50D)=Sof(H50E)=
 Sof(H50F)=Sof(C49A)=Sof(H49D)=Sof(H49E)=Sof(H49F)=1-FVAR(5)
 Sof(C49)=Sof(H49A)=Sof(H49B)=Sof(H49C)=Sof(C50)=Sof(H50A)=Sof(H50B)=Sof(H50C)=
 Sof(C51)=Sof(H51A)=Sof(H51B)=Sof(H51C)=FVAR(5)
 Fixed Sof: Cl1(0.5) Cl2(0.5) C03R(0.5) H03A(0.5) H03B(0.5) Cl3(0.5) Cl4(0.5)
 C03U(0.5) H03C(0.5) H03D(0.5)
 Fixed Y: P2(0.70721)
5.a Riding coordinates:
 C102(H10G,H10H,H10I), C36A(H36D,H36E,H36F)
5.b Secondary CH2 refined with riding coordinates:
 C03R(H03A,H03B), C03U(H03C,H03D)
5.c Aromatic/amide H refined with riding coordinates:
 C2(H2), C3(H3), C4(H4), C5(H5), C6(H6), C8(H8), C9(H9), C10(H10), C11(H11),
 C14(H14), C15(H15), C17(H17), C20(H20), C24(H24), C27(H27), C29(H29), C44(H44),
  C45(H45), C47(H47), C52(H52), C54(H54), C64(H64), C63(H63), C62(H62),
 C61(H61), C60(H60), C67(H67), C68(H68), C69(H69), C70(H70), C72(H72), C73(H73),
  C75(H75), C78(H78), C82(H82), C85(H85), C87(H87), C88(H88), C94(H94),
 C96(H96), C104(H104), C106(H106)
5.d Fitted hexagon refined as free rotating group:
 C1(C2,C3,C4,C5,C6), C59(C64,C63,C62,C61,C60)
5.e Idealised Me refined as rotating group:
 C32(H32A,H32B,H32C), C33(H33A,H33B,H33C), C34(H34A,H34B,H34C), C36(H36A,H36B,
 H36C), C37(H37A,H37B,H37C), C38(H38A,H38B,H38C), C49(H49A,H49B,H49C), C50(H50A,
 H50B,H50C), C51(H51A,H51B,H51C), C56(H56A,H56B,H56C), C56A(H56D,H56E,H56F),
 C57(H57A,H57B,H57C), C57A(H57D,H57E,H57F), C58(H58A,H58B,H58C), C58A(H58D,H58E,
 H58F), C1A(H1AA,H1AB,H1AC), C1B(H1BA,H1BB,H1BC), C1C(H1CA,H1CB,H1CC), C1D(H1DA,
 H1DB,H1DC), C90(H90A,H90B,H90C), C91(H91A,H91B,H91C), C92(H92A,H92B,H92C),
 C100(H10A,H10B,H10C), C101(H10D,H10E,H10F), C110(H11A,H11B,H11C), C111(H11D,
 H11E,H11F), C112(H11G,H11H,H11I), C114(H11J,H11K,H11L), C115(H11M,H11N,H11O),
 C116(H11P,H11Q,H11R), C117(H11S,H11T,H11U), C118(H11V,H11W,H11X), C37A(H37D,
 H37E,H37F), C38A(H38D,H38E,H38F), C51A(H51D,H51E,H51F), C50A(H50D,H50E,H50F),
 C49A(H49D,H49E,H49F)
;
_smtbx_masks_special_details
;
A solvent mask was calculated and 105 electrons were 
found in a volume of 455\%A^3^ in 1 void per unit cell. 
This is consistent with the presence of 
1.5[CH3OH] per formula unit 
which account for 108 electrons 
per unit cell.
;
_smtbx_masks_void_probe_radius 1.2
_smtbx_masks_void_truncation_radius 1.2
_olex2_submission_special_instructions 'No special instructions were received'

loop_
_space_group_symop_operation_xyz
'x, y, z'
'-x, y+1/2, -z'

loop_
_atom_site_label
_atom_site_type_symbol
_atom_site_fract_x
_atom_site_fract_y
_atom_site_fract_z
_atom_site_U_iso_or_equiv
_atom_site_adp_type
_atom_site_occupancy
_atom_site_site_symmetry_order
_atom_site_calc_flag
_atom_site_refinement_flags_posn
_atom_site_refinement_flags_adp
_atom_site_refinement_flags_occupancy
_atom_site_disorder_assembly
_atom_site_disorder_group
Cl1 Cl 0.3201(8) 0.5812(5) 0.3896(2) 0.130(2) Uani 0.5 1 d D . P . .
Cl2 Cl 0.5091(9) 0.5132(5) 0.3297(3) 0.144(3) Uani 0.5 1 d D . P . .
C03R C 0.469(3) 0.5248(15) 0.3857(9) 0.128(10) Uani 0.5 1 d D . P . .
H03A H 0.5539 0.5439 0.4028 0.153 Uiso 0.5 1 calc R U P . .
H03B H 0.4448 0.4801 0.3992 0.153 Uiso 0.5 1 calc R U P . .
Cl3 Cl 1.0122(14) 0.4388(8) 0.6174(6) 0.256(7) Uani 0.5 1 d D U P . .
Cl4 Cl 1.1568(11) 0.5471(6) 0.6618(5) 0.189(4) Uani 0.5 1 d D U P . .
C03U C 1.048(4) 0.5283(11) 0.6118(9) 0.214(10) Uani 0.5 1 d D U P . .
H03C H 1.1016 0.5378 0.5843 0.257 Uiso 0.5 1 calc R U P . .
H03D H 0.9575 0.5553 0.6107 0.257 Uiso 0.5 1 calc R U P . .
P1 P 0.6765(3) 0.26901(18) 0.39994(9) 0.0741(6) Uani 1 1 d . . . . .
O1 O 0.7680(8) 0.3201(4) 0.4217(2) 0.093(2) Uani 1 1 d . . . . .
O2 O 1.3162(6) 0.0982(3) 0.2616(2) 0.0645(14) Uani 1 1 d . . . . .
N1 N 1.2692(6) 0.2909(3) 0.1612(2) 0.0553(15) Uani 1 1 d . . . . .
C1 C 0.6653(7) 0.1909(3) 0.4315(2) 0.069(2) Uani 1 1 d G . . . .
C2 C 0.5512(7) 0.1447(4) 0.4264(3) 0.104(4) Uani 1 1 d G . . . .
H2 H 0.4754 0.1526 0.4042 0.124 Uiso 1 1 calc R U . . .
C3 C 0.5481(8) 0.0869(4) 0.4538(3) 0.109(4) Uani 1 1 d G . . . .
H3 H 0.4702 0.0554 0.4503 0.131 Uiso 1 1 calc R U . . .
C4 C 0.6591(10) 0.0753(4) 0.4863(3) 0.108(4) Uani 1 1 d G . . . .
H4 H 0.6569 0.0359 0.5051 0.130 Uiso 1 1 calc R U . . .
C5 C 0.7731(8) 0.1215(4) 0.4914(3) 0.117(4) Uani 1 1 d G . . . .
H5 H 0.8489 0.1136 0.5136 0.140 Uiso 1 1 calc R U . . .
C6 C 0.7762(7) 0.1793(4) 0.4640(3) 0.097(3) Uani 1 1 d G . . . .
H6 H 0.8542 0.2108 0.4675 0.117 Uiso 1 1 calc R U . . .
C7 C 0.4954(10) 0.2901(6) 0.3873(4) 0.081(3) Uani 1 1 d . . . . .
C8 C 0.3776(13) 0.3077(7) 0.4155(4) 0.108(4) Uani 1 1 d . . . . .
H8 H 0.3967 0.3114 0.4472 0.130 Uiso 1 1 calc R U . . .
C9 C 0.2453(14) 0.3188(8) 0.3990(6) 0.117(5) Uani 1 1 d . . . . .
H9 H 0.1694 0.3312 0.4180 0.141 Uiso 1 1 calc R U . . .
C10 C 0.2221(12) 0.3115(6) 0.3536(6) 0.106(4) Uani 1 1 d . . . . .
H10 H 0.1264 0.3172 0.3409 0.127 Uiso 1 1 calc R U . . .
C11 C 0.3360(9) 0.2957(5) 0.3236(4) 0.084(3) Uani 1 1 d . . . . .
H11 H 0.3154 0.2927 0.2919 0.101 Uiso 1 1 calc R U . . .
C12 C 0.4762(8) 0.2848(5) 0.3414(3) 0.067(2) Uani 1 1 d . . . . .
C13 C 0.6110(8) 0.2673(5) 0.3141(3) 0.068(2) Uani 1 1 d . . . . .
C14 C 0.6291(8) 0.2643(5) 0.2677(3) 0.068(2) Uani 1 1 d . . . . .
H14 H 0.5480 0.2733 0.2477 0.082 Uiso 1 1 calc R U . . .
C15 C 0.7650(10) 0.2481(5) 0.2489(3) 0.072(2) Uani 1 1 d . . . . .
H15 H 0.7714 0.2477 0.2169 0.086 Uiso 1 1 calc R U . . .
C16 C 0.8853(9) 0.2333(4) 0.2756(3) 0.064(2) Uani 1 1 d . . . . .
C17 C 0.8610(8) 0.2344(4) 0.3224(3) 0.064(2) Uani 1 1 d . . . . .
H17 H 0.9397 0.2227 0.3428 0.077 Uiso 1 1 calc R U . . .
C18 C 0.7260(7) 0.2521(4) 0.3415(3) 0.064(2) Uani 1 1 d . . . . .
C19 C 1.0268(8) 0.2196(4) 0.2535(3) 0.063(2) Uani 1 1 d . . . . .
C20 C 1.0769(9) 0.2599(4) 0.2177(3) 0.064(2) Uani 1 1 d . . . . .
H20 H 1.0173 0.2966 0.2068 0.077 Uiso 1 1 calc DR U . . .
C21 C 1.2140(8) 0.2488(4) 0.1964(3) 0.0573(18) Uani 1 1 d . . . . .
C22 C 1.3008(9) 0.1937(4) 0.2102(3) 0.0615(19) Uani 1 1 d . . . . .
C23 C 1.2433(9) 0.1542(4) 0.2463(3) 0.065(2) Uani 1 1 d . . . . .
C24 C 1.1122(9) 0.1666(4) 0.2691(3) 0.065(2) Uani 1 1 d . . . . .
H24 H 1.0859 0.1392 0.2940 0.078 Uiso 1 1 calc R U . . .
C25 C 1.4476(8) 0.0739(4) 0.2419(3) 0.0605(19) Uani 1 1 d . . . . .
C26 C 1.5185(8) 0.1095(4) 0.2065(3) 0.0608(19) Uani 1 1 d . . . . .
C27 C 1.6509(8) 0.0812(4) 0.1902(3) 0.062(2) Uani 1 1 d . . . . .
H27 H 1.7018 0.1059 0.1683 0.074 Uiso 1 1 calc R U . . .
C28 C 1.7043(8) 0.0202(4) 0.2054(3) 0.062(2) Uani 1 1 d . . . . .
C29 C 1.6251(10) -0.0118(5) 0.2414(3) 0.071(2) Uani 1 1 d . . . . .
H29 H 1.6621 -0.0540 0.2530 0.085 Uiso 1 1 calc R U . . .
C30 C 1.4971(8) 0.0141(4) 0.2610(3) 0.064(2) Uani 1 1 d . . . . .
C31 C 1.4172(7) -0.0226(4) 0.3007(3) 0.074(2) Uani 1 1 d D . . . .
C32 C 1.2642(8) -0.0480(6) 0.2862(4) 0.086(3) Uani 1 1 d D . . . .
H32A H 1.2013 -0.0086 0.2793 0.130 Uiso 1 1 calc R U . . .
H32B H 1.2248 -0.0746 0.3109 0.130 Uiso 1 1 calc R U . . .
H32C H 1.2693 -0.0770 0.2593 0.130 Uiso 1 1 calc R U . . .
C33 C 1.5014(13) -0.0878(5) 0.3149(4) 0.099(4) Uani 1 1 d D . . . .
H33A H 1.4901 -0.1221 0.2908 0.148 Uiso 1 1 calc R U . . .
H33B H 1.4634 -0.1061 0.3428 0.148 Uiso 1 1 calc R U . . .
H33C H 1.6042 -0.0767 0.3200 0.148 Uiso 1 1 calc R U . . .
C34 C 1.4034(14) 0.0241(6) 0.3422(3) 0.097(3) Uani 1 1 d D . . . .
H34A H 1.4999 0.0338 0.3559 0.145 Uiso 1 1 calc R U . . .
H34B H 1.3449 0.0011 0.3645 0.145 Uiso 1 1 calc R U . . .
H34C H 1.3565 0.0672 0.3328 0.145 Uiso 1 1 calc R U . . .
C35 C 1.8479(8) -0.0078(4) 0.1853(3) 0.073(2) Uani 1 1 d D U . . .
C36 C 1.8877(15) -0.0793(5) 0.2039(5) 0.089(4) Uani 0.775(12) 1 d D U P A 1
H36A H 1.9096 -0.0763 0.2366 0.134 Uiso 0.775(12) 1 calc R U P A 1
H36B H 1.9728 -0.0966 0.1890 0.134 Uiso 0.775(12) 1 calc R U P A 1
H36C H 1.8061 -0.1106 0.1981 0.134 Uiso 0.775(12) 1 calc R U P A 1
C37 C 1.9755(10) 0.0423(6) 0.1926(6) 0.092(4) Uani 0.775(12) 1 d D U P A 1
H37A H 1.9518 0.0858 0.1774 0.138 Uiso 0.775(12) 1 calc R U P A 1
H37B H 2.0623 0.0227 0.1800 0.138 Uiso 0.775(12) 1 calc R U P A 1
H37C H 1.9935 0.0504 0.2251 0.138 Uiso 0.775(12) 1 calc R U P A 1
C38 C 1.8420(15) -0.0123(9) 0.1332(3) 0.089(4) Uani 0.775(12) 1 d D U P A 1
H38A H 1.7656 -0.0443 0.1231 0.133 Uiso 0.775(12) 1 calc R U P A 1
H38B H 1.9354 -0.0285 0.1231 0.133 Uiso 0.775(12) 1 calc R U P A 1
H38C H 1.8212 0.0331 0.1204 0.133 Uiso 0.775(12) 1 calc R U P A 1
C39 C 1.4979(7) 0.2227(4) 0.1484(3) 0.0566(18) Uani 1 1 d . . . . .
C40 C 1.3999(8) 0.2748(4) 0.1378(3) 0.0558(17) Uani 1 1 d . . . . .
C41 C 1.4276(8) 0.3213(4) 0.1023(3) 0.0580(18) Uani 1 1 d . . . . .
C42 C 1.3058(8) 0.3697(4) 0.1042(3) 0.0571(18) Uani 1 1 d . . . . .
C43 C 1.2134(8) 0.3522(4) 0.1420(3) 0.0568(18) Uani 1 1 d . . . . .
C44 C 1.1010(9) 0.3963(4) 0.1555(3) 0.064(2) Uani 1 1 d . . . . .
H44 H 1.0468 0.3865 0.1812 0.077 Uiso 1 1 calc DR U . . .
C45 C 1.0746(9) 0.4531(4) 0.1298(3) 0.069(2) Uani 1 1 d . . . . .
H45 H 0.9995 0.4835 0.1376 0.083 Uiso 1 1 calc R U . . .
C46 C 1.1602(9) 0.4689(4) 0.0899(3) 0.064(2) Uani 1 1 d . . . . .
C47 C 1.2761(8) 0.4260(4) 0.0789(3) 0.0602(19) Uani 1 1 d . . . . .
H47 H 1.3327 0.4367 0.0539 0.072 Uiso 1 1 calc R U . . .
C48 C 1.1329(7) 0.5325(4) 0.0626(3) 0.069(2) Uani 1 1 d D U . . .
C49 C 0.997(3) 0.573(2) 0.0747(17) 0.083(9) Uani 0.41(4) 1 d D U P B 1
H49A H 1.0191 0.6014 0.1013 0.125 Uiso 0.41(4) 1 calc R U P B 1
H49B H 0.9194 0.5404 0.0815 0.125 Uiso 0.41(4) 1 calc R U P B 1
H49C H 0.9646 0.6016 0.0491 0.125 Uiso 0.41(4) 1 calc R U P B 1
C50 C 1.267(3) 0.5793(17) 0.0627(17) 0.090(8) Uani 0.41(4) 1 d D U P B 1
H50A H 1.2383 0.6250 0.0519 0.135 Uiso 0.41(4) 1 calc R U P B 1
H50B H 1.3382 0.5599 0.0428 0.135 Uiso 0.41(4) 1 calc R U P B 1
H50C H 1.3099 0.5828 0.0936 0.135 Uiso 0.41(4) 1 calc R U P B 1
C51 C 1.131(6) 0.507(2) 0.0132(5) 0.079(8) Uani 0.41(4) 1 d D U P B 1
H51A H 1.0397 0.5213 -0.0025 0.119 Uiso 0.41(4) 1 calc R U P B 1
H51B H 1.1389 0.4574 0.0128 0.119 Uiso 0.41(4) 1 calc R U P B 1
H51C H 1.2124 0.5276 -0.0020 0.119 Uiso 0.41(4) 1 calc R U P B 1
C52 C 1.5547(8) 0.3183(4) 0.0771(3) 0.0584(18) Uani 1 1 d . . . . .
H52 H 1.5676 0.3505 0.0535 0.070 Uiso 1 1 calc R U . . .
C53 C 1.6602(9) 0.2689(4) 0.0864(3) 0.0629(19) Uani 1 1 d . . . . .
C54 C 1.6270(8) 0.2229(4) 0.1209(3) 0.0599(18) Uani 1 1 d . . . . .
H54 H 1.6958 0.1876 0.1272 0.072 Uiso 1 1 calc R U . . .
C55 C 1.8025(8) 0.2665(4) 0.0585(3) 0.071(2) Uani 1 1 d D U . . .
C56 C 1.8759(14) 0.3373(5) 0.0574(6) 0.086(4) Uani 0.783(15) 1 d D U P C 1
H56A H 1.8113 0.3698 0.0412 0.129 Uiso 0.783(15) 1 calc R U P C 1
H56B H 1.9667 0.3336 0.0418 0.129 Uiso 0.783(15) 1 calc R U P C 1
H56C H 1.8963 0.3535 0.0884 0.129 Uiso 0.783(15) 1 calc R U P C 1
C56A C 1.829(5) 0.3330(14) 0.0321(16) 0.085(8) Uani 0.217(15) 1 d D U P C 2
H56D H 1.7984 0.3265 0.0002 0.127 Uiso 0.217(15) 1 calc R U P C 2
H56E H 1.9323 0.3444 0.0345 0.127 Uiso 0.217(15) 1 calc R U P C 2
H56F H 1.7732 0.3704 0.0449 0.127 Uiso 0.217(15) 1 calc R U P C 2
C57 C 1.9125(14) 0.2133(8) 0.0775(6) 0.102(5) Uani 0.783(15) 1 d D U P C 1
H57A H 1.9495 0.2277 0.1076 0.153 Uiso 0.783(15) 1 calc R U P C 1
H57B H 1.9930 0.2098 0.0572 0.153 Uiso 0.783(15) 1 calc R U P C 1
H57C H 1.8649 0.1687 0.0796 0.153 Uiso 0.783(15) 1 calc R U P C 1
C57A C 1.927(3) 0.259(3) 0.0945(11) 0.083(8) Uani 0.217(15) 1 d D U P C 2
H57D H 1.9145 0.2914 0.1191 0.125 Uiso 0.217(15) 1 calc R U P C 2
H57E H 2.0198 0.2675 0.0807 0.125 Uiso 0.217(15) 1 calc R U P C 2
H57F H 1.9274 0.2119 0.1067 0.125 Uiso 0.217(15) 1 calc R U P C 2
C58 C 1.7713(14) 0.2431(8) 0.0093(3) 0.090(4) Uani 0.783(15) 1 d D U P C 1
H58A H 1.7228 0.1985 0.0091 0.135 Uiso 0.783(15) 1 calc R U P C 1
H58B H 1.8627 0.2392 -0.0060 0.135 Uiso 0.783(15) 1 calc R U P C 1
H58C H 1.7087 0.2768 -0.0066 0.135 Uiso 0.783(15) 1 calc R U P C 1
C58A C 1.840(5) 0.1970(13) 0.0374(17) 0.097(8) Uani 0.217(15) 1 d D U P C 2
H58D H 1.8886 0.1679 0.0605 0.145 Uiso 0.217(15) 1 calc R U P C 2
H58E H 1.9041 0.2043 0.0125 0.145 Uiso 0.217(15) 1 calc R U P C 2
H58F H 1.7507 0.1745 0.0260 0.145 Uiso 0.217(15) 1 calc R U P C 2
B1 B 1.4480(10) 0.1749(5) 0.1874(4) 0.063(2) Uani 1 1 d . . . . .
P2 P 0.7220(3) 0.7072 0.39514(9) 0.0779(7) Uani 1 1 d . . . . .
O3 O 0.6851(8) 0.6387(4) 0.4161(3) 0.095(2) Uani 1 1 d . . . . .
O4 O 0.0973(6) 0.6017(3) 0.2605(2) 0.0724(16) Uani 1 1 d . . . . .
N2 N 0.1807(6) 0.7914(3) 0.1594(2) 0.0544(14) Uani 1 1 d . . . . .
C1A C -0.516(3) 0.4828(18) 0.2203(8) 0.100(7) Uani 0.307(13) 1 d D U P D 2
H1AA H -0.4674 0.4609 0.2468 0.150 Uiso 0.307(13) 1 calc R U P D 2
H1AB H -0.5949 0.4536 0.2085 0.150 Uiso 0.307(13) 1 calc R U P D 2
H1AC H -0.5542 0.5273 0.2291 0.150 Uiso 0.307(13) 1 calc R U P D 2
C1B C -0.354(3) 0.4215(8) 0.1693(11) 0.102(7) Uani 0.307(13) 1 d D U P D 2
H1BA H -0.2911 0.4021 0.1937 0.153 Uiso 0.307(13) 1 calc R U P D 2
H1BB H -0.3000 0.4253 0.1417 0.153 Uiso 0.307(13) 1 calc R U P D 2
H1BC H -0.4381 0.3916 0.1637 0.153 Uiso 0.307(13) 1 calc R U P D 2
C1C C -0.3993(15) 0.8382(5) 0.0542(7) 0.080(4) Uani 0.75(2) 1 d D U P E 2
H1CA H -0.3896 0.8602 0.0840 0.120 Uiso 0.75(2) 1 calc R U P E 2
H1CB H -0.5021 0.8312 0.0458 0.120 Uiso 0.75(2) 1 calc R U P E 2
H1CC H -0.3560 0.8676 0.0316 0.120 Uiso 0.75(2) 1 calc R U P E 2
C1D C -0.4294(16) 0.7155(11) 0.0730(7) 0.105(5) Uani 0.75(2) 1 d D U P E 2
H1DA H -0.3833 0.6703 0.0746 0.157 Uiso 0.75(2) 1 calc R U P E 2
H1DB H -0.5147 0.7137 0.0520 0.157 Uiso 0.75(2) 1 calc R U P E 2
H1DC H -0.4589 0.7288 0.1031 0.157 Uiso 0.75(2) 1 calc R U P E 2
C59 C 0.6322(8) 0.7768(4) 0.4255(2) 0.081(3) Uani 1 1 d G . . . .
C64 C 0.6757(8) 0.8439(4) 0.4182(3) 0.103(4) Uani 1 1 d G . . . .
H64 H 0.7540 0.8529 0.3995 0.123 Uiso 1 1 calc R U . . .
C63 C 0.6045(10) 0.8977(3) 0.4384(4) 0.130(5) Uani 1 1 d G . . . .
H63 H 0.6343 0.9436 0.4334 0.156 Uiso 1 1 calc R U . . .
C62 C 0.4899(9) 0.8845(4) 0.4659(3) 0.115(4) Uani 1 1 d G . . . .
H62 H 0.4413 0.9213 0.4797 0.138 Uiso 1 1 calc R U . . .
C61 C 0.4465(7) 0.8174(5) 0.4732(2) 0.105(4) Uani 1 1 d G . . . .
H61 H 0.3681 0.8084 0.4919 0.127 Uiso 1 1 calc R U . . .
C60 C 0.5176(8) 0.7635(4) 0.4530(3) 0.096(3) Uani 1 1 d G . . . .
H60 H 0.4879 0.7177 0.4580 0.115 Uiso 1 1 calc R U . . .
C65 C 0.9080(9) 0.7304(5) 0.3847(4) 0.082(3) Uani 1 1 d . . . . .
C66 C 0.9334(9) 0.7504(5) 0.3399(4) 0.074(2) Uani 1 1 d . . . . .
C67 C 1.0713(9) 0.7737(6) 0.3250(4) 0.084(3) Uani 1 1 d . . . . .
H67 H 1.0832 0.7885 0.2948 0.101 Uiso 1 1 calc R U . . .
C68 C 1.1819(10) 0.7733(7) 0.3561(6) 0.108(4) Uani 1 1 d . . . . .
H68 H 1.2763 0.7870 0.3485 0.130 Uiso 1 1 calc R U . . .
C69 C 1.1537(13) 0.7518(8) 0.4006(7) 0.123(5) Uani 1 1 d . . . . .
H69 H 1.2323 0.7517 0.4225 0.148 Uiso 1 1 calc R U . . .
C70 C 1.0204(13) 0.7311(8) 0.4142(5) 0.113(4) Uani 1 1 d . . . . .
H70 H 1.0090 0.7174 0.4446 0.136 Uiso 1 1 calc R U . . .
C71 C 0.8045(8) 0.7440(5) 0.3120(3) 0.066(2) Uani 1 1 d . . . . .
C72 C 0.7939(9) 0.7609(5) 0.2665(3) 0.069(2) Uani 1 1 d . . . . .
H72 H 0.8737 0.7782 0.2509 0.083 Uiso 1 1 calc R U . . .
C73 C 0.6627(8) 0.7513(4) 0.2459(3) 0.063(2) Uani 1 1 d . . . . .
H73 H 0.6489 0.7611 0.2145 0.075 Uiso 1 1 calc R U . . .
C74 C 0.5418(8) 0.7262(4) 0.2706(3) 0.0617(19) Uani 1 1 d . . . . .
C75 C 0.5537(9) 0.7096(5) 0.3166(3) 0.070(2) Uani 1 1 d . . . . .
H75 H 0.4742 0.6926 0.3324 0.084 Uiso 1 1 calc R U . . .
C76 C 0.6868(9) 0.7194(5) 0.3370(3) 0.070(2) Uani 1 1 d . . . . .
C77 C 0.4018(8) 0.7150(4) 0.2492(3) 0.0594(18) Uani 1 1 d . . . . .
C78 C 0.3081(8) 0.6640(5) 0.2643(3) 0.064(2) Uani 1 1 d . . . . .
H78 H 0.3375 0.6365 0.2896 0.076 Uiso 1 1 calc R U . . .
C79 C 0.1774(8) 0.6537(4) 0.2434(3) 0.064(2) Uani 1 1 d . . . . .
C80 C 0.1318(8) 0.6948(4) 0.2072(3) 0.0565(18) Uani 1 1 d . . . . .
C81 C 0.2283(8) 0.7487(4) 0.1942(3) 0.0554(18) Uani 1 1 d . . . . .
C82 C 0.3617(8) 0.7579(4) 0.2149(3) 0.062(2) Uani 1 1 d . . . . .
H82 H 0.4244 0.7931 0.2055 0.075 Uiso 1 1 calc R U . . .
C83 C 0.2420(8) 0.8516(4) 0.1402(3) 0.0556(17) Uani 1 1 d . . . . .
C84 C 0.1613(8) 0.8706(4) 0.1020(3) 0.0570(18) Uani 1 1 d . . . . .
C85 C 0.2000(9) 0.9287(4) 0.0773(3) 0.0611(19) Uani 1 1 d . . . . .
H85 H 0.1440 0.9394 0.0504 0.073 Uiso 1 1 calc R U . . .
C86 C 0.3132(9) 0.9707(4) 0.0895(3) 0.0615(19) Uani 1 1 d . . . . .
C87 C 0.3838(8) 0.9526(4) 0.1275(3) 0.062(2) Uani 1 1 d . . . . .
H87 H 0.4614 0.9812 0.1380 0.074 Uiso 1 1 calc R U . . .
C88 C 0.3541(8) 0.8943(4) 0.1540(3) 0.062(2) Uani 1 1 d . . . . .
H88 H 0.4107 0.8848 0.1809 0.074 Uiso 1 1 calc R U . . .
C89 C 0.3495(7) 1.0355(4) 0.0628(2) 0.076(2) Uani 1 1 d D . . . .
C90 C 0.5051(9) 1.0626(6) 0.0707(4) 0.090(3) Uani 1 1 d D . . . .
H90A H 0.5165 1.0824 0.1011 0.134 Uiso 1 1 calc R U . . .
H90B H 0.5240 1.0977 0.0481 0.134 Uiso 1 1 calc R U . . .
H90C H 0.5738 1.0247 0.0680 0.134 Uiso 1 1 calc R U . . .
C91 C 0.2387(15) 1.0907(6) 0.0747(6) 0.132(6) Uani 1 1 d D . . . .
H91A H 0.1416 1.0705 0.0741 0.197 Uiso 1 1 calc R U . . .
H91B H 0.2406 1.1280 0.0526 0.197 Uiso 1 1 calc R U . . .
H91C H 0.2632 1.1087 0.1051 0.197 Uiso 1 1 calc R U . . .
C92 C 0.3497(15) 1.0210(6) 0.0117(2) 0.109(4) Uani 1 1 d D . . . .
H92A H 0.4168 0.9834 0.0061 0.163 Uiso 1 1 calc R U . . .
H92B H 0.3806 1.0622 -0.0042 0.163 Uiso 1 1 calc R U . . .
H92C H 0.2519 1.0082 0.0005 0.163 Uiso 1 1 calc R U . . .
C93 C 0.0464(8) 0.8229(4) 0.1011(3) 0.0562(18) Uani 1 1 d . . . . .
C94 C -0.0787(8) 0.8206(4) 0.0747(3) 0.0577(18) Uani 1 1 d . . . . .
H94 H -0.0938 0.8512 0.0500 0.069 Uiso 1 1 calc R U . . .
C95 C -0.1843(8) 0.7722(4) 0.0846(3) 0.063(2) Uani 1 1 d . . . . .
C96 C -0.1673(8) 0.7242(4) 0.1195(3) 0.0608(19) Uani 1 1 d . . . . .
H96 H -0.2412 0.6915 0.1241 0.073 Uiso 1 1 calc R U . . .
C97 C -0.0447(8) 0.7244(4) 0.1469(3) 0.0578(18) Uani 1 1 d . . . . .
C98 C 0.0543(7) 0.7765(4) 0.1358(3) 0.0513(16) Uani 1 1 d . . . . .
C99 C -0.3212(7) 0.7686(4) 0.0559(3) 0.069(2) Uani 1 1 d D U . . .
C100 C -0.317(5) 0.707(2) 0.0233(15) 0.096(8) Uani 0.25(2) 1 d D U P E 1
H10A H -0.2639 0.7202 -0.0033 0.144 Uiso 0.25(2) 1 calc R U P E 1
H10B H -0.4161 0.6941 0.0137 0.144 Uiso 0.25(2) 1 calc R U P E 1
H10C H -0.2683 0.6686 0.0386 0.144 Uiso 0.25(2) 1 calc R U P E 1
C101 C -0.452(3) 0.753(3) 0.0847(13) 0.081(8) Uani 0.25(2) 1 d D U P E 1
H10D H -0.4507 0.7041 0.0929 0.122 Uiso 0.25(2) 1 calc R U P E 1
H10E H -0.5417 0.7633 0.0671 0.122 Uiso 0.25(2) 1 calc R U P E 1
H10F H -0.4459 0.7807 0.1122 0.122 Uiso 0.25(2) 1 calc R U P E 1
C102 C -0.344(6) 0.8429(10) 0.0397(19) 0.079(9) Uani 0.25(2) 1 d D U P E 1
H10G H -0.3132 0.8756 0.0634 0.119 Uiso 0.25(2) 1 d R U P E 1
H10H H -0.4473 0.8493 0.0318 0.119 Uiso 0.25(2) 1 d R U P E 1
H10I H -0.2882 0.8505 0.0128 0.119 Uiso 0.25(2) 1 d R U P E 1
C103 C -0.0837(8) 0.6120(4) 0.2043(3) 0.0578(19) Uani 1 1 d . . . . .
C104 C -0.2121(8) 0.5824(4) 0.1869(3) 0.065(2) Uani 1 1 d . . . . .
H104 H -0.2595 0.6035 0.1613 0.077 Uiso 1 1 calc R U . . .
C105 C -0.2757(9) 0.5239(4) 0.2045(3) 0.067(2) Uani 1 1 d . . . . .
C106 C -0.2121(9) 0.4936(5) 0.2424(3) 0.071(2) Uani 1 1 d . . . . .
H106 H -0.2538 0.4536 0.2547 0.085 Uiso 1 1 calc R U . . .
C107 C -0.0917(9) 0.5204(4) 0.2620(3) 0.067(2) Uani 1 1 d . . . . .
C108 C -0.0277(9) 0.5780(4) 0.2406(3) 0.0620(19) Uani 1 1 d . . . . .
C109 C -0.0287(10) 0.4879(5) 0.3046(3) 0.073(2) Uani 1 1 d . . . . .
C110 C 0.1261(10) 0.4630(5) 0.2945(4) 0.085(3) Uani 1 1 d . . . . .
H11A H 0.1197 0.4263 0.2719 0.128 Uiso 1 1 calc R U . . .
H11B H 0.1745 0.4457 0.3224 0.128 Uiso 1 1 calc R U . . .
H11C H 0.1817 0.5013 0.2828 0.128 Uiso 1 1 calc R U . . .
C111 C -0.1184(12) 0.4253(5) 0.3208(4) 0.094(3) Uani 1 1 d . . . . .
H11D H -0.2184 0.4396 0.3251 0.140 Uiso 1 1 calc R U . . .
H11E H -0.0752 0.4081 0.3495 0.140 Uiso 1 1 calc R U . . .
H11F H -0.1176 0.3889 0.2979 0.140 Uiso 1 1 calc R U . . .
C112 C -0.0364(13) 0.5382(6) 0.3443(4) 0.094(3) Uani 1 1 d . . . . .
H11G H 0.0282 0.5771 0.3395 0.141 Uiso 1 1 calc R U . . .
H11H H -0.0063 0.5149 0.3726 0.141 Uiso 1 1 calc R U . . .
H11I H -0.1360 0.5548 0.3462 0.141 Uiso 1 1 calc R U . . .
C113 C -0.4055(8) 0.4931(4) 0.1834(3) 0.078(2) Uani 1 1 d D U . . .
C114 C -0.3813(18) 0.4889(9) 0.1322(3) 0.098(5) Uani 0.693(13) 1 d D U P D 1
H11J H -0.4676 0.4695 0.1165 0.147 Uiso 0.693(13) 1 calc R U P D 1
H11K H -0.2976 0.4595 0.1272 0.147 Uiso 0.693(13) 1 calc R U P D 1
H11L H -0.3634 0.5349 0.1205 0.147 Uiso 0.693(13) 1 calc R U P D 1
C115 C -0.4508(19) 0.4224(6) 0.2008(6) 0.104(5) Uani 0.693(13) 1 d D U P D 1
H11M H -0.4840 0.4269 0.2316 0.157 Uiso 0.693(13) 1 calc R U P D 1
H11N H -0.3678 0.3912 0.2009 0.157 Uiso 0.693(13) 1 calc R U P D 1
H11O H -0.5295 0.4041 0.1809 0.157 Uiso 0.693(13) 1 calc R U P D 1
C116 C -0.5343(12) 0.5420(7) 0.1889(6) 0.102(5) Uani 0.693(13) 1 d D U P D 1
H11P H -0.6212 0.5227 0.1735 0.154 Uiso 0.693(13) 1 calc R U P D 1
H11Q H -0.5126 0.5865 0.1755 0.154 Uiso 0.693(13) 1 calc R U P D 1
H11R H -0.5509 0.5479 0.2211 0.154 Uiso 0.693(13) 1 calc R U P D 1
C117 C -0.478(3) 0.5312(16) 0.1428(8) 0.109(8) Uani 0.307(13) 1 d D U P D 2
H11S H -0.5757 0.5130 0.1366 0.163 Uiso 0.307(13) 1 calc R U P D 2
H11T H -0.4206 0.5247 0.1161 0.163 Uiso 0.307(13) 1 calc R U P D 2
H11U H -0.4840 0.5802 0.1498 0.163 Uiso 0.307(13) 1 calc R U P D 2
C118 C -0.2741(14) 0.7458(9) 0.0090(3) 0.081(4) Uani 0.75(2) 1 d D U P E 2
H11V H -0.1998 0.7771 -0.0013 0.122 Uiso 0.75(2) 1 calc R U P E 2
H11W H -0.3580 0.7465 -0.0126 0.122 Uiso 0.75(2) 1 calc R U P E 2
H11X H -0.2346 0.6992 0.0110 0.122 Uiso 0.75(2) 1 calc R U P E 2
B2 B -0.0061(9) 0.6761(5) 0.1852(3) 0.056(2) Uani 1 1 d . . . . .
C36A C 1.807(4) -0.0813(9) 0.1706(17) 0.090(8) Uani 0.225(12) 1 d D U P A 2
H36D H 1.7239 -0.0968 0.1874 0.135 Uiso 0.225(12) 1 d R U P A 2
H36E H 1.8886 -0.1124 0.1766 0.135 Uiso 0.225(12) 1 d R U P A 2
H36F H 1.7804 -0.0809 0.1381 0.135 Uiso 0.225(12) 1 d R U P A 2
C37A C 1.942(4) -0.020(2) 0.2290(8) 0.084(7) Uani 0.225(12) 1 d D U P A 2
H37D H 1.9478 0.0220 0.2468 0.125 Uiso 0.225(12) 1 calc R U P A 2
H37E H 2.0391 -0.0344 0.2212 0.125 Uiso 0.225(12) 1 calc R U P A 2
H37F H 1.8977 -0.0564 0.2468 0.125 Uiso 0.225(12) 1 calc R U P A 2
C38A C 1.915(4) 0.030(2) 0.1456(11) 0.087(8) Uani 0.225(12) 1 d D U P A 2
H38D H 1.8424 0.0335 0.1203 0.131 Uiso 0.225(12) 1 calc R U P A 2
H38E H 1.9988 0.0044 0.1358 0.131 Uiso 0.225(12) 1 calc R U P A 2
H38F H 1.9447 0.0760 0.1553 0.131 Uiso 0.225(12) 1 calc R U P A 2
C51A C 1.157(5) 0.525(2) 0.0117(4) 0.102(9) Uani 0.59(4) 1 d D U P B 2
H51D H 1.0755 0.4995 -0.0028 0.153 Uiso 0.59(4) 1 calc R U P B 2
H51E H 1.2470 0.4995 0.0076 0.153 Uiso 0.59(4) 1 calc R U P B 2
H51F H 1.1635 0.5701 -0.0021 0.153 Uiso 0.59(4) 1 calc R U P B 2
C50A C 1.224(3) 0.5931(8) 0.0813(10) 0.088(7) Uani 0.59(4) 1 d D U P B 2
H50D H 1.1957 0.6350 0.0648 0.132 Uiso 0.59(4) 1 calc R U P B 2
H50E H 1.3269 0.5839 0.0774 0.132 Uiso 0.59(4) 1 calc R U P B 2
H50F H 1.2078 0.5991 0.1136 0.132 Uiso 0.59(4) 1 calc R U P B 2
C49A C 0.9741(13) 0.5548(16) 0.0664(12) 0.079(6) Uani 0.59(4) 1 d D U P B 2
H49D H 0.9555 0.5640 0.0982 0.118 Uiso 0.59(4) 1 calc R U P B 2
H49E H 0.9098 0.5181 0.0550 0.118 Uiso 0.59(4) 1 calc R U P B 2
H49F H 0.9559 0.5963 0.0485 0.118 Uiso 0.59(4) 1 calc R U P B 2

loop_
_atom_site_aniso_label
_atom_site_aniso_U_11
_atom_site_aniso_U_22
_atom_site_aniso_U_33
_atom_site_aniso_U_23
_atom_site_aniso_U_13
_atom_site_aniso_U_12
Cl1 0.115(5) 0.179(7) 0.094(4) 0.001(5) -0.012(4) 0.001(5)
Cl2 0.108(5) 0.173(8) 0.149(7) -0.010(6) -0.019(5) 0.039(5)
C03R 0.15(3) 0.103(18) 0.13(2) -0.012(16) -0.01(2) -0.002(17)
Cl3 0.222(12) 0.214(12) 0.346(17) -0.067(13) 0.153(13) 0.007(10)
Cl4 0.133(7) 0.210(11) 0.225(12) -0.008(9) 0.019(7) 0.039(7)
C03U 0.174(19) 0.200(19) 0.28(2) 0.00(2) 0.090(18) -0.013(18)
P1 0.0624(12) 0.0782(14) 0.0818(16) -0.0027(13) 0.0058(11) 0.0073(10)
O1 0.094(5) 0.093(5) 0.089(5) -0.015(4) -0.008(4) -0.020(4)
O2 0.053(3) 0.062(3) 0.079(4) 0.013(3) 0.008(3) 0.013(2)
N1 0.047(3) 0.056(3) 0.064(4) 0.006(3) 0.006(3) 0.002(2)
C1 0.059(4) 0.088(6) 0.059(5) -0.002(4) -0.002(4) 0.004(4)
C2 0.097(8) 0.071(6) 0.143(11) 0.000(7) 0.004(8) -0.004(5)
C3 0.099(8) 0.075(7) 0.154(12) 0.008(7) 0.001(8) -0.003(6)
C4 0.109(9) 0.112(9) 0.103(9) 0.020(7) 0.007(7) 0.034(8)
C5 0.129(11) 0.090(8) 0.126(11) 0.021(8) -0.030(9) -0.011(7)
C6 0.082(7) 0.112(9) 0.096(8) -0.001(7) -0.008(6) 0.004(6)
C7 0.060(5) 0.093(7) 0.093(8) 0.005(6) 0.018(5) 0.020(5)
C8 0.084(7) 0.139(10) 0.103(9) -0.002(8) 0.022(6) 0.046(7)
C9 0.089(8) 0.145(12) 0.120(11) 0.021(9) 0.034(8) 0.047(8)
C10 0.067(6) 0.097(8) 0.155(13) 0.030(8) 0.023(7) 0.024(5)
C11 0.049(4) 0.085(6) 0.117(8) 0.015(6) -0.007(5) 0.006(4)
C12 0.037(3) 0.074(5) 0.089(7) 0.011(5) 0.001(4) 0.005(3)
C13 0.049(4) 0.067(5) 0.086(6) 0.007(5) -0.003(4) 0.004(3)
C14 0.047(4) 0.076(5) 0.082(6) 0.004(5) 0.006(4) -0.005(4)
C15 0.069(5) 0.077(5) 0.069(6) 0.003(4) 0.000(4) 0.005(4)
C16 0.059(4) 0.059(4) 0.072(6) 0.004(4) -0.007(4) 0.001(3)
C17 0.049(4) 0.069(5) 0.074(6) 0.005(4) 0.005(4) 0.003(3)
C18 0.037(3) 0.073(5) 0.081(6) 0.006(4) -0.001(3) 0.004(3)
C19 0.055(4) 0.052(4) 0.081(6) 0.000(4) 0.011(4) 0.002(3)
C20 0.060(4) 0.056(4) 0.076(5) 0.008(4) 0.006(4) 0.004(3)
C21 0.051(4) 0.051(4) 0.070(5) 0.000(4) 0.003(4) -0.002(3)
C22 0.062(4) 0.048(4) 0.075(5) 0.000(4) 0.007(4) -0.003(3)
C23 0.061(4) 0.053(4) 0.080(6) 0.009(4) 0.010(4) 0.006(3)
C24 0.060(4) 0.059(4) 0.076(6) 0.013(4) 0.010(4) 0.011(3)
C25 0.054(4) 0.055(4) 0.072(5) 0.004(4) -0.004(4) 0.012(3)
C26 0.052(4) 0.053(4) 0.077(6) 0.005(4) 0.003(4) 0.001(3)
C27 0.046(4) 0.056(4) 0.084(6) 0.003(4) 0.003(4) 0.009(3)
C28 0.048(4) 0.055(4) 0.082(6) 0.002(4) -0.005(4) 0.008(3)
C29 0.065(5) 0.064(5) 0.082(6) -0.002(5) -0.009(4) 0.010(4)
C30 0.053(4) 0.057(4) 0.082(6) 0.007(4) 0.014(4) 0.011(3)
C31 0.066(5) 0.070(5) 0.087(6) 0.022(5) 0.005(5) 0.011(4)
C32 0.059(5) 0.090(6) 0.110(8) 0.011(6) -0.006(5) 0.003(4)
C33 0.098(7) 0.084(7) 0.116(9) 0.032(6) 0.010(7) 0.032(6)
C34 0.108(8) 0.089(7) 0.094(8) 0.006(6) 0.014(7) 0.018(6)
C35 0.047(4) 0.071(5) 0.101(6) 0.000(5) -0.001(4) 0.009(3)
C36 0.072(7) 0.084(8) 0.112(10) 0.016(7) 0.000(7) 0.027(6)
C37 0.062(6) 0.082(7) 0.133(11) -0.018(8) 0.006(7) 0.006(5)
C38 0.070(7) 0.100(8) 0.096(9) -0.015(8) 0.003(6) 0.028(6)
C39 0.044(3) 0.051(4) 0.075(5) 0.001(4) 0.001(3) 0.003(3)
C40 0.052(4) 0.051(4) 0.065(5) 0.003(4) 0.000(3) 0.005(3)
C41 0.059(4) 0.050(4) 0.065(5) -0.003(4) -0.001(4) 0.008(3)
C42 0.060(4) 0.046(3) 0.064(5) 0.002(3) -0.006(4) 0.003(3)
C43 0.049(4) 0.050(4) 0.071(5) 0.000(4) -0.002(4) -0.003(3)
C44 0.062(5) 0.059(4) 0.071(6) 0.004(4) 0.009(4) 0.011(3)
C45 0.058(4) 0.059(4) 0.088(6) 0.002(4) -0.012(4) 0.006(3)
C46 0.066(5) 0.060(4) 0.066(5) 0.005(4) -0.010(4) 0.009(3)
C47 0.052(4) 0.055(4) 0.072(5) 0.004(4) -0.004(4) -0.001(3)
C48 0.069(5) 0.065(4) 0.072(5) 0.016(4) -0.006(4) 0.004(4)
C49 0.111(16) 0.071(16) 0.067(16) -0.002(13) -0.015(14) 0.019(13)
C50 0.092(15) 0.065(13) 0.11(2) 0.010(13) -0.011(14) -0.020(12)
C51 0.083(16) 0.078(15) 0.075(13) 0.036(10) -0.015(11) 0.018(13)
C52 0.047(4) 0.058(4) 0.070(5) 0.003(4) -0.002(4) 0.004(3)
C53 0.060(4) 0.055(4) 0.074(5) 0.004(4) 0.009(4) 0.004(3)
C54 0.053(4) 0.057(4) 0.069(5) -0.001(4) 0.002(4) 0.001(3)
C55 0.061(4) 0.068(5) 0.084(6) -0.004(4) 0.011(4) -0.008(4)
C56 0.056(6) 0.084(7) 0.119(11) -0.010(7) 0.007(7) -0.016(5)
C56A 0.055(14) 0.103(15) 0.097(16) -0.003(15) 0.014(14) -0.012(13)
C57 0.068(7) 0.129(11) 0.111(10) 0.019(9) 0.021(7) 0.018(8)
C57A 0.049(13) 0.097(16) 0.105(16) 0.003(15) 0.010(13) -0.007(14)
C58 0.066(6) 0.117(9) 0.086(8) -0.032(7) 0.005(6) -0.003(6)
C58A 0.071(15) 0.112(16) 0.108(16) -0.012(15) 0.007(14) 0.001(14)
B1 0.051(5) 0.067(5) 0.070(6) -0.004(5) 0.003(4) 0.003(4)
P2 0.0678(13) 0.0799(15) 0.0838(16) 0.0077(13) -0.0200(12) 0.0022(11)
O3 0.097(5) 0.077(4) 0.107(5) 0.017(4) -0.026(4) -0.001(3)
O4 0.067(3) 0.065(3) 0.083(4) 0.016(3) -0.023(3) -0.015(3)
N2 0.050(3) 0.048(3) 0.063(4) 0.006(3) -0.010(3) -0.002(2)
C1A 0.079(13) 0.094(14) 0.125(15) -0.001(14) -0.023(13) -0.007(12)
C1B 0.098(14) 0.092(14) 0.111(15) -0.009(13) -0.038(13) -0.033(12)
C1C 0.041(6) 0.087(8) 0.112(11) 0.002(7) -0.003(7) 0.006(5)
C1D 0.067(7) 0.113(11) 0.129(11) 0.035(10) -0.045(7) -0.032(8)
C59 0.077(6) 0.096(7) 0.071(6) -0.001(5) -0.006(5) -0.001(5)
C64 0.082(7) 0.109(9) 0.117(10) 0.019(8) 0.015(7) 0.011(6)
C63 0.134(11) 0.098(9) 0.165(14) -0.010(9) 0.067(11) 0.010(8)
C62 0.125(11) 0.113(10) 0.106(10) -0.018(8) -0.002(8) 0.023(8)
C61 0.073(6) 0.146(11) 0.097(8) 0.007(8) -0.003(6) -0.009(7)
C60 0.096(7) 0.109(8) 0.082(7) 0.003(7) 0.006(6) 0.001(6)
C65 0.055(5) 0.088(6) 0.099(7) -0.009(6) -0.031(5) 0.003(4)
C66 0.048(4) 0.079(6) 0.094(7) -0.012(5) -0.012(4) 0.008(4)
C67 0.053(5) 0.096(7) 0.101(7) -0.004(6) -0.011(5) 0.000(4)
C68 0.044(5) 0.116(9) 0.161(13) -0.033(9) -0.032(6) 0.000(5)
C69 0.065(7) 0.142(12) 0.159(14) -0.024(10) -0.042(8) 0.003(7)
C70 0.077(7) 0.131(10) 0.128(10) -0.022(8) -0.041(7) 0.005(6)
C71 0.047(4) 0.075(5) 0.075(6) -0.004(4) -0.008(4) 0.006(3)
C72 0.049(4) 0.070(5) 0.088(7) -0.002(5) 0.004(4) 0.002(3)
C73 0.055(4) 0.065(4) 0.068(5) -0.003(4) -0.004(4) 0.002(3)
C74 0.052(4) 0.064(4) 0.067(5) 0.006(4) -0.013(4) -0.001(3)
C75 0.056(4) 0.074(5) 0.080(6) 0.008(5) -0.013(4) -0.001(4)
C76 0.059(4) 0.072(5) 0.078(6) 0.000(5) -0.017(4) 0.001(4)
C77 0.046(4) 0.056(4) 0.074(5) 0.002(4) -0.011(3) -0.006(3)
C78 0.053(4) 0.068(5) 0.068(5) 0.006(4) -0.015(4) -0.006(3)
C79 0.050(4) 0.058(4) 0.082(6) 0.009(4) -0.017(4) -0.009(3)
C80 0.050(4) 0.051(4) 0.067(5) 0.008(3) -0.009(3) -0.004(3)
C81 0.052(4) 0.051(4) 0.061(5) 0.010(3) -0.016(3) 0.001(3)
C82 0.047(4) 0.060(4) 0.078(5) 0.003(4) -0.014(4) -0.004(3)
C83 0.056(4) 0.049(4) 0.061(5) 0.004(3) -0.007(3) -0.002(3)
C84 0.062(4) 0.051(4) 0.058(5) 0.007(3) 0.001(4) 0.002(3)
C85 0.061(4) 0.052(4) 0.070(5) 0.003(4) 0.002(4) 0.000(3)
C86 0.064(5) 0.063(5) 0.058(5) 0.008(4) 0.003(4) -0.001(3)
C87 0.058(4) 0.052(4) 0.075(6) 0.006(4) 0.001(4) -0.007(3)
C88 0.053(4) 0.056(4) 0.074(5) -0.001(4) -0.012(4) -0.006(3)
C89 0.096(7) 0.059(5) 0.073(6) 0.015(4) -0.012(5) -0.008(4)
C90 0.079(6) 0.098(7) 0.090(7) 0.020(6) -0.015(5) -0.041(5)
C91 0.130(10) 0.075(7) 0.193(15) 0.057(9) 0.038(10) 0.029(7)
C92 0.146(11) 0.108(8) 0.069(7) 0.026(6) -0.033(7) -0.049(8)
C93 0.052(4) 0.048(4) 0.068(5) -0.003(3) 0.001(4) -0.001(3)
C94 0.058(4) 0.053(4) 0.061(5) 0.004(3) -0.013(4) -0.001(3)
C95 0.055(4) 0.060(4) 0.074(5) -0.005(4) -0.010(4) -0.005(3)
C96 0.049(4) 0.056(4) 0.075(5) -0.001(4) -0.017(4) -0.002(3)
C97 0.050(4) 0.047(3) 0.075(5) -0.004(4) -0.006(4) -0.004(3)
C98 0.038(3) 0.054(4) 0.061(4) 0.000(3) -0.011(3) 0.001(3)
C99 0.052(4) 0.072(5) 0.081(5) 0.001(4) -0.022(4) 0.005(3)
C100 0.078(14) 0.098(15) 0.107(15) -0.004(15) -0.046(13) -0.008(14)
C101 0.050(12) 0.092(16) 0.100(15) 0.007(15) -0.016(12) -0.008(13)
C102 0.054(17) 0.087(16) 0.096(19) 0.010(15) -0.017(15) 0.007(14)
C103 0.043(4) 0.054(4) 0.074(5) 0.003(4) -0.012(3) -0.003(3)
C104 0.044(4) 0.055(4) 0.093(6) -0.001(4) -0.011(4) -0.009(3)
C105 0.057(4) 0.053(4) 0.088(6) 0.001(4) -0.015(4) -0.001(3)
C106 0.051(4) 0.063(4) 0.095(6) 0.016(5) -0.019(4) -0.009(3)
C107 0.060(4) 0.056(4) 0.082(6) 0.003(4) -0.016(4) -0.008(3)
C108 0.059(4) 0.062(4) 0.064(5) 0.004(4) -0.005(4) -0.013(3)
C109 0.071(5) 0.063(5) 0.083(6) 0.014(5) -0.015(5) -0.006(4)
C110 0.067(5) 0.075(6) 0.112(8) 0.022(5) -0.011(5) 0.003(4)
C111 0.092(7) 0.073(6) 0.114(9) 0.025(6) -0.017(6) -0.017(5)
C112 0.097(8) 0.093(7) 0.090(7) 0.009(6) -0.013(6) -0.011(6)
C113 0.061(5) 0.076(5) 0.095(6) -0.003(5) -0.021(4) -0.016(4)
C114 0.090(9) 0.102(10) 0.100(10) 0.002(9) -0.022(8) -0.024(8)
C115 0.113(11) 0.075(8) 0.121(12) 0.023(8) -0.038(9) -0.038(8)
C116 0.073(8) 0.092(9) 0.139(12) -0.020(9) -0.030(8) -0.003(7)
C117 0.092(14) 0.096(14) 0.136(16) 0.003(14) -0.016(14) -0.014(13)
C118 0.062(7) 0.095(10) 0.084(9) -0.018(7) -0.027(6) 0.005(6)
B2 0.050(4) 0.055(4) 0.063(6) -0.006(4) -0.009(4) -0.004(3)
C36A 0.071(14) 0.091(15) 0.108(16) -0.003(14) 0.007(14) 0.034(13)
C37A 0.047(12) 0.094(15) 0.108(15) 0.007(14) -0.025(13) 0.015(12)
C38A 0.064(14) 0.094(15) 0.105(16) 0.001(15) 0.011(14) 0.016(13)
C51A 0.112(16) 0.112(17) 0.080(11) 0.026(11) -0.005(10) 0.016(15)
C50A 0.081(12) 0.066(10) 0.115(16) 0.013(10) -0.005(11) -0.006(8)
C49A 0.068(9) 0.082(14) 0.083(15) 0.007(10) -0.019(8) 0.010(8)

loop_
_atom_type_symbol
_atom_type_description
_atom_type_scat_dispersion_real
_atom_type_scat_dispersion_imag
_atom_type_scat_source
C C 0.0181 0.0091 'International Tables Vol C Tables 4.2.6.8 and 6.1.1.4'
H H 0.0000 0.0000 'International Tables Vol C Tables 4.2.6.8 and 6.1.1.4'
B B 0.0090 0.0039 'International Tables Vol C Tables 4.2.6.8 and 6.1.1.4'
Cl Cl 0.3639 0.7018 'International Tables Vol C Tables 4.2.6.8 and 6.1.1.4'
N N 0.0311 0.0180 'International Tables Vol C Tables 4.2.6.8 and 6.1.1.4'
O O 0.0492 0.0322 'International Tables Vol C Tables 4.2.6.8 and 6.1.1.4'
P P 0.2955 0.4335 'International Tables Vol C Tables 4.2.6.8 and 6.1.1.4'

loop_
_geom_angle_atom_site_label_1
_geom_angle_atom_site_label_2
_geom_angle_atom_site_label_3
_geom_angle
_geom_angle_site_symmetry_1
_geom_angle_site_symmetry_3
_geom_angle_publ_flag
Cl1 C03R H03A 109.6 . . ?
Cl1 C03R H03B 109.6 . . ?
Cl2 C03R Cl1 110.4(18) . . ?
Cl2 C03R H03A 109.6 . . ?
Cl2 C03R H03B 109.6 . . ?
H03A C03R H03B 108.1 . . ?
Cl3 C03U H03C 111.2 . . ?
Cl3 C03U H03D 111.2 . . ?
Cl4 C03U Cl3 102.9(10) . . ?
Cl4 C03U H03C 111.2 . . ?
Cl4 C03U H03D 111.2 . . ?
H03C C03U H03D 109.1 . . ?
O1 P1 C1 113.8(4) . . ?
O1 P1 C7 118.0(5) . . ?
O1 P1 C18 112.2(4) . . ?
C1 P1 C18 111.1(4) . . ?
C7 P1 C1 103.5(4) . . ?
C7 P1 C18 96.9(4) . . ?
C23 O2 C25 122.9(6) . . ?
C21 N1 C40 123.5(6) . . ?
C43 N1 C21 129.8(6) . . ?
C43 N1 C40 106.7(6) . . ?
C2 C1 P1 123.9(4) . . ?
C2 C1 C6 120.0 . . ?
C6 C1 P1 116.0(4) . . ?
C1 C2 H2 120.0 . . ?
C3 C2 C1 120.0 . . ?
C3 C2 H2 120.0 . . ?
C2 C3 H3 120.0 . . ?
C4 C3 C2 120.0 . . ?
C4 C3 H3 120.0 . . ?
C3 C4 H4 120.0 . . ?
C5 C4 C3 120.0 . . ?
C5 C4 H4 120.0 . . ?
C4 C5 H5 120.0 . . ?
C4 C5 C6 120.0 . . ?
C6 C5 H5 120.0 . . ?
C1 C6 H6 120.0 . . ?
C5 C6 C1 120.0 . . ?
C5 C6 H6 120.0 . . ?
C8 C7 P1 132.3(9) . . ?
C12 C7 P1 105.8(6) . . ?
C12 C7 C8 121.8(9) . . ?
C7 C8 H8 118.7 . . ?
C9 C8 C7 122.7(13) . . ?
C9 C8 H8 118.7 . . ?
C8 C9 H9 121.6 . . ?
C8 C9 C10 116.7(12) . . ?
C10 C9 H9 121.6 . . ?
C9 C10 H10 118.5 . . ?
C9 C10 C11 123.1(11) . . ?
C11 C10 H10 118.5 . . ?
C10 C11 H11 120.2 . . ?
C12 C11 C10 119.6(11) . . ?
C12 C11 H11 120.2 . . ?
C7 C12 C11 116.0(9) . . ?
C7 C12 C13 117.6(7) . . ?
C11 C12 C13 126.3(9) . . ?
C14 C13 C12 131.2(7) . . ?
C18 C13 C12 111.6(8) . . ?
C18 C13 C14 117.2(8) . . ?
C13 C14 H14 118.6 . . ?
C13 C14 C15 122.8(8) . . ?
C15 C14 H14 118.6 . . ?
C14 C15 H15 119.1 . . ?
C16 C15 C14 121.9(9) . . ?
C16 C15 H15 119.1 . . ?
C15 C16 C17 113.6(8) . . ?
C15 C16 C19 119.0(8) . . ?
C17 C16 C19 127.4(7) . . ?
C16 C17 H17 117.6 . . ?
C16 C17 C18 124.8(8) . . ?
C18 C17 H17 117.6 . . ?
C13 C18 P1 107.6(6) . . ?
C13 C18 C17 119.8(9) . . ?
C17 C18 P1 132.2(6) . . ?
C20 C19 C16 123.1(7) . . ?
C24 C19 C16 118.9(7) . . ?
C24 C19 C20 118.0(7) . . ?
C19 C20 H20 117.9 . . ?
C19 C20 C21 124.2(7) . . ?
C21 C20 H20 117.9 . . ?
N1 C21 C20 124.9(6) . . ?
C22 C21 N1 115.7(7) . . ?
C22 C21 C20 119.3(7) . . ?
C21 C22 C23 113.8(7) . . ?
C21 C22 B1 123.1(7) . . ?
C23 C22 B1 123.1(7) . . ?
O2 C23 C22 119.1(7) . . ?
O2 C23 C24 113.4(7) . . ?
C24 C23 C22 127.5(7) . . ?
C19 C24 C23 117.0(8) . . ?
C19 C24 H24 121.5 . . ?
C23 C24 H24 121.5 . . ?
C26 C25 O2 123.6(6) . . ?
C30 C25 O2 112.6(7) . . ?
C30 C25 C26 123.9(7) . . ?
C25 C26 C27 118.6(7) . . ?
C25 C26 B1 118.1(7) . . ?
C27 C26 B1 123.2(7) . . ?
C26 C27 H27 119.2 . . ?
C28 C27 C26 121.6(8) . . ?
C28 C27 H27 119.2 . . ?
C27 C28 C29 115.4(7) . . ?
C27 C28 C35 118.5(7) . . ?
C29 C28 C35 126.0(7) . . ?
C28 C29 H29 116.7 . . ?
C30 C29 C28 126.7(8) . . ?
C30 C29 H29 116.7 . . ?
C25 C30 C29 113.6(8) . . ?
C25 C30 C31 122.1(7) . . ?
C29 C30 C31 124.3(7) . . ?
C32 C31 C30 113.2(7) . . ?
C32 C31 C33 104.8(7) . . ?
C32 C31 C34 107.6(8) . . ?
C33 C31 C30 109.0(7) . . ?
C33 C31 C34 109.5(8) . . ?
C34 C31 C30 112.5(7) . . ?
C31 C32 H32A 109.5 . . ?
C31 C32 H32B 109.5 . . ?
C31 C32 H32C 109.5 . . ?
H32A C32 H32B 109.5 . . ?
H32A C32 H32C 109.5 . . ?
H32B C32 H32C 109.5 . . ?
C31 C33 H33A 109.5 . . ?
C31 C33 H33B 109.5 . . ?
C31 C33 H33C 109.5 . . ?
H33A C33 H33B 109.5 . . ?
H33A C33 H33C 109.5 . . ?
H33B C33 H33C 109.5 . . ?
C31 C34 H34A 109.5 . . ?
C31 C34 H34B 109.5 . . ?
C31 C34 H34C 109.5 . . ?
H34A C34 H34B 109.5 . . ?
H34A C34 H34C 109.5 . . ?
H34B C34 H34C 109.5 . . ?
C36 C35 C28 111.7(7) . . ?
C36 C35 C37 111.0(9) . . ?
C36 C35 C38 107.7(10) . . ?
C37 C35 C28 112.3(7) . . ?
C37 C35 C38 99.6(10) . . ?
C38 C35 C28 114.0(7) . . ?
C36A C35 C28 103.1(16) . . ?
C37A C35 C28 100.8(16) . . ?
C37A C35 C36A 102(3) . . ?
C38A C35 C28 119.7(16) . . ?
C38A C35 C36A 109(3) . . ?
C38A C35 C37A 119(2) . . ?
C35 C36 H36A 109.5 . . ?
C35 C36 H36B 109.5 . . ?
C35 C36 H36C 109.5 . . ?
H36A C36 H36B 109.5 . . ?
H36A C36 H36C 109.5 . . ?
H36B C36 H36C 109.5 . . ?
C35 C37 H37A 109.5 . . ?
C35 C37 H37B 109.5 . . ?
C35 C37 H37C 109.5 . . ?
H37A C37 H37B 109.5 . . ?
H37A C37 H37C 109.5 . . ?
H37B C37 H37C 109.5 . . ?
C35 C38 H38A 109.5 . . ?
C35 C38 H38B 109.5 . . ?
C35 C38 H38C 109.5 . . ?
H38A C38 H38B 109.5 . . ?
H38A C38 H38C 109.5 . . ?
H38B C38 H38C 109.5 . . ?
C40 C39 C54 114.3(7) . . ?
C40 C39 B1 112.9(7) . . ?
C54 C39 B1 132.8(7) . . ?
C39 C40 N1 126.9(7) . . ?
C39 C40 C41 119.7(7) . . ?
C41 C40 N1 113.3(6) . . ?
C40 C41 C42 102.5(6) . . ?
C40 C41 C52 122.9(7) . . ?
C52 C41 C42 134.3(7) . . ?
C41 C42 C43 110.6(6) . . ?
C47 C42 C41 129.5(8) . . ?
C47 C42 C43 119.8(7) . . ?
N1 C43 C42 106.7(6) . . ?
N1 C43 C44 131.1(7) . . ?
C44 C43 C42 121.9(7) . . ?
C43 C44 H44 121.6 . . ?
C45 C44 C43 116.8(8) . . ?
C45 C44 H44 121.6 . . ?
C44 C45 H45 119.1 . . ?
C44 C45 C46 121.7(8) . . ?
C46 C45 H45 119.1 . . ?
C45 C46 C48 121.3(7) . . ?
C47 C46 C45 120.0(7) . . ?
C47 C46 C48 118.6(8) . . ?
C42 C47 C46 119.5(8) . . ?
C42 C47 H47 120.3 . . ?
C46 C47 H47 120.3 . . ?
C46 C48 C49 115(2) . . ?
C46 C48 C50 112.1(15) . . ?
C46 C48 C51 104.0(16) . . ?
C46 C48 C51A 114.6(17) . . ?
C46 C48 C50A 111.6(11) . . ?
C46 C48 C49A 109.4(14) . . ?
C49 C48 C51 114(3) . . ?
C50 C48 C49 111(2) . . ?
C50 C48 C51 99(3) . . ?
C51A C48 C49A 106(2) . . ?
C50A C48 C51A 108.9(18) . . ?
C50A C48 C49A 105.4(13) . . ?
C48 C49 H49A 109.5 . . ?
C48 C49 H49B 109.5 . . ?
C48 C49 H49C 109.5 . . ?
H49A C49 H49B 109.5 . . ?
H49A C49 H49C 109.5 . . ?
H49B C49 H49C 109.5 . . ?
C48 C50 H50A 109.5 . . ?
C48 C50 H50B 109.5 . . ?
C48 C50 H50C 109.5 . . ?
H50A C50 H50B 109.5 . . ?
H50A C50 H50C 109.5 . . ?
H50B C50 H50C 109.5 . . ?
C48 C51 H51A 109.5 . . ?
C48 C51 H51B 109.5 . . ?
C48 C51 H51C 109.5 . . ?
H51A C51 H51B 109.5 . . ?
H51A C51 H51C 109.5 . . ?
H51B C51 H51C 109.5 . . ?
C41 C52 H52 119.5 . . ?
C53 C52 C41 120.9(8) . . ?
C53 C52 H52 119.5 . . ?
C52 C53 C54 114.3(7) . . ?
C52 C53 C55 120.6(7) . . ?
C54 C53 C55 125.0(7) . . ?
C39 C54 H54 116.1 . . ?
C53 C54 C39 127.7(7) . . ?
C53 C54 H54 116.1 . . ?
C56 C55 C53 111.3(7) . . ?
C56 C55 C58 107.9(10) . . ?
C56A C55 C53 113.2(18) . . ?
C57 C55 C53 112.4(8) . . ?
C57 C55 C56 109.2(10) . . ?
C57 C55 C58 103.5(10) . . ?
C57A C55 C53 104.9(17) . . ?
C57A C55 C56A 108(3) . . ?
C57A C55 C58A 91(3) . . ?
C58 C55 C53 112.2(7) . . ?
C58A C55 C53 116.3(19) . . ?
C58A C55 C56A 120(3) . . ?
C55 C56 H56A 109.5 . . ?
C55 C56 H56B 109.5 . . ?
C55 C56 H56C 109.5 . . ?
H56A C56 H56B 109.5 . . ?
H56A C56 H56C 109.5 . . ?
H56B C56 H56C 109.5 . . ?
C55 C56A H56D 109.5 . . ?
C55 C56A H56E 109.5 . . ?
C55 C56A H56F 109.5 . . ?
H56D C56A H56E 109.5 . . ?
H56D C56A H56F 109.5 . . ?
H56E C56A H56F 109.5 . . ?
C55 C57 H57A 109.5 . . ?
C55 C57 H57B 109.5 . . ?
C55 C57 H57C 109.5 . . ?
H57A C57 H57B 109.5 . . ?
H57A C57 H57C 109.5 . . ?
H57B C57 H57C 109.5 . . ?
C55 C57A H57D 109.5 . . ?
C55 C57A H57E 109.5 . . ?
C55 C57A H57F 109.5 . . ?
H57D C57A H57E 109.5 . . ?
H57D C57A H57F 109.5 . . ?
H57E C57A H57F 109.5 . . ?
C55 C58 H58A 109.5 . . ?
C55 C58 H58B 109.5 . . ?
C55 C58 H58C 109.5 . . ?
H58A C58 H58B 109.5 . . ?
H58A C58 H58C 109.5 . . ?
H58B C58 H58C 109.5 . . ?
C55 C58A H58D 109.5 . . ?
C55 C58A H58E 109.5 . . ?
C55 C58A H58F 109.5 . . ?
H58D C58A H58E 109.5 . . ?
H58D C58A H58F 109.5 . . ?
H58E C58A H58F 109.5 . . ?
C26 B1 C22 113.1(8) . . ?
C26 B1 C39 129.2(7) . . ?
C39 B1 C22 117.6(7) . . ?
O3 P2 C59 109.4(4) . . ?
O3 P2 C65 121.4(5) . . ?
O3 P2 C76 119.1(4) . . ?
C65 P2 C59 110.5(4) . . ?
C76 P2 C59 108.1(4) . . ?
C76 P2 C65 86.1(5) . . ?
C108 O4 C79 123.9(6) . . ?
C81 N2 C83 132.3(6) . . ?
C98 N2 C81 119.2(6) . . ?
C98 N2 C83 108.5(6) . . ?
H1AA C1A H1AB 109.5 . . ?
H1AA C1A H1AC 109.5 . . ?
H1AB C1A H1AC 109.5 . . ?
C113 C1A H1AA 109.5 . . ?
C113 C1A H1AB 109.5 . . ?
C113 C1A H1AC 109.5 . . ?
H1BA C1B H1BB 109.5 . . ?
H1BA C1B H1BC 109.5 . . ?
H1BB C1B H1BC 109.5 . . ?
C113 C1B H1BA 109.5 . . ?
C113 C1B H1BB 109.5 . . ?
C113 C1B H1BC 109.5 . . ?
H1CA C1C H1CB 109.5 . . ?
H1CA C1C H1CC 109.5 . . ?
H1CB C1C H1CC 109.5 . . ?
C99 C1C H1CA 109.5 . . ?
C99 C1C H1CB 109.5 . . ?
C99 C1C H1CC 109.5 . . ?
H1DA C1D H1DB 109.5 . . ?
H1DA C1D H1DC 109.5 . . ?
H1DB C1D H1DC 109.5 . . ?
C99 C1D H1DA 109.5 . . ?
C99 C1D H1DB 109.5 . . ?
C99 C1D H1DC 109.5 . . ?
C64 C59 P2 118.5(4) . . ?
C64 C59 C60 120.0 . . ?
C60 C59 P2 121.4(4) . . ?
C59 C64 H64 120.0 . . ?
C63 C64 C59 120.0 . . ?
C63 C64 H64 120.0 . . ?
C64 C63 H63 120.0 . . ?
C64 C63 C62 120.0 . . ?
C62 C63 H63 120.0 . . ?
C63 C62 H62 120.0 . . ?
C61 C62 C63 120.0 . . ?
C61 C62 H62 120.0 . . ?
C62 C61 H61 120.0 . . ?
C60 C61 C62 120.0 . . ?
C60 C61 H61 120.0 . . ?
C59 C60 H60 120.0 . . ?
C61 C60 C59 120.0 . . ?
C61 C60 H60 120.0 . . ?
C66 C65 P2 115.5(6) . . ?
C70 C65 P2 127.5(11) . . ?
C70 C65 C66 117.0(11) . . ?
C65 C66 C67 124.2(8) . . ?
C65 C66 C71 110.3(8) . . ?
C71 C66 C67 125.4(10) . . ?
C66 C67 H67 121.7 . . ?
C68 C67 C66 116.5(12) . . ?
C68 C67 H67 121.7 . . ?
C67 C68 H68 121.0 . . ?
C67 C68 C69 117.9(11) . . ?
C69 C68 H68 121.0 . . ?
C68 C69 H69 117.8 . . ?
C70 C69 C68 124.5(12) . . ?
C70 C69 H69 117.8 . . ?
C65 C70 C69 119.7(15) . . ?
C65 C70 H70 120.1 . . ?
C69 C70 H70 120.1 . . ?
C66 C71 C76 111.6(8) . . ?
C72 C71 C66 124.1(8) . . ?
C72 C71 C76 124.3(7) . . ?
C71 C72 H72 122.4 . . ?
C73 C72 C71 115.3(8) . . ?
C73 C72 H72 122.4 . . ?
C72 C73 H73 119.3 . . ?
C72 C73 C74 121.3(8) . . ?
C74 C73 H73 119.3 . . ?
C75 C74 C73 122.9(7) . . ?
C75 C74 C77 115.0(7) . . ?
C77 C74 C73 122.1(7) . . ?
C74 C75 H75 122.4 . . ?
C76 C75 C74 115.3(8) . . ?
C76 C75 H75 122.4 . . ?
C71 C76 P2 116.4(6) . . ?
C75 C76 P2 122.7(8) . . ?
C75 C76 C71 120.9(8) . . ?
C78 C77 C74 121.7(7) . . ?
C82 C77 C74 116.6(7) . . ?
C82 C77 C78 121.7(7) . . ?
C77 C78 H78 119.6 . . ?
C79 C78 C77 120.9(8) . . ?
C79 C78 H78 119.6 . . ?
O4 C79 C80 124.4(6) . . ?
C78 C79 O4 115.6(7) . . ?
C78 C79 C80 120.0(7) . . ?
C79 C80 C81 117.3(6) . . ?
C79 C80 B2 115.4(7) . . ?
C81 C80 B2 127.2(7) . . ?
N2 C81 C80 117.4(6) . . ?
C82 C81 N2 120.4(7) . . ?
C82 C81 C80 122.2(7) . . ?
C77 C82 C81 117.7(7) . . ?
C77 C82 H82 121.1 . . ?
C81 C82 H82 121.1 . . ?
C84 C83 N2 109.7(6) . . ?
C84 C83 C88 116.9(7) . . ?
C88 C83 N2 133.2(7) . . ?
C83 C84 C85 120.2(7) . . ?
C83 C84 C93 102.4(7) . . ?
C85 C84 C93 137.2(8) . . ?
C84 C85 H85 118.0 . . ?
C86 C85 C84 124.0(8) . . ?
C86 C85 H85 118.0 . . ?
C85 C86 C89 122.8(7) . . ?
C87 C86 C85 114.0(7) . . ?
C87 C86 C89 123.1(7) . . ?
C86 C87 H87 117.1 . . ?
C86 C87 C88 125.8(8) . . ?
C88 C87 H87 117.1 . . ?
C83 C88 C87 119.0(8) . . ?
C83 C88 H88 120.5 . . ?
C87 C88 H88 120.5 . . ?
C86 C89 C90 115.5(7) . . ?
C86 C89 C91 107.1(7) . . ?
C86 C89 C92 111.4(7) . . ?
C90 C89 C91 110.6(9) . . ?
C90 C89 C92 99.6(7) . . ?
C91 C89 C92 112.7(10) . . ?
C89 C90 H90A 109.5 . . ?
C89 C90 H90B 109.5 . . ?
C89 C90 H90C 109.5 . . ?
H90A C90 H90B 109.5 . . ?
H90A C90 H90C 109.5 . . ?
H90B C90 H90C 109.5 . . ?
C89 C91 H91A 109.5 . . ?
C89 C91 H91B 109.5 . . ?
C89 C91 H91C 109.5 . . ?
H91A C91 H91B 109.5 . . ?
H91A C91 H91C 109.5 . . ?
H91B C91 H91C 109.5 . . ?
C89 C92 H92A 109.5 . . ?
C89 C92 H92B 109.5 . . ?
C89 C92 H92C 109.5 . . ?
H92A C92 H92B 109.5 . . ?
H92A C92 H92C 109.5 . . ?
H92B C92 H92C 109.5 . . ?
C94 C93 C84 130.4(7) . . ?
C94 C93 C98 114.9(7) . . ?
C98 C93 C84 114.3(7) . . ?
C93 C94 H94 120.6 . . ?
C93 C94 C95 118.9(7) . . ?
C95 C94 H94 120.6 . . ?
C94 C95 C99 119.7(7) . . ?
C96 C95 C94 123.5(7) . . ?
C96 C95 C99 116.8(7) . . ?
C95 C96 H96 120.0 . . ?
C97 C96 C95 119.9(7) . . ?
C97 C96 H96 120.0 . . ?
C96 C97 C98 113.1(7) . . ?
C96 C97 B2 127.4(7) . . ?
C98 C97 B2 119.5(6) . . ?
N2 C98 C93 104.8(6) . . ?
N2 C98 C97 125.5(7) . . ?
C93 C98 C97 129.6(6) . . ?
C1C C99 C1D 107.1(11) . . ?
C1C C99 C118 112.2(10) . . ?
C1D C99 C118 108.4(12) . . ?
C95 C99 C1C 111.2(8) . . ?
C95 C99 C1D 113.2(8) . . ?
C95 C99 C100 110.3(16) . . ?
C95 C99 C101 111.3(18) . . ?
C95 C99 C102 103.4(19) . . ?
C95 C99 C118 104.9(7) . . ?
C100 C99 C101 104(3) . . ?
C102 C99 C100 123(3) . . ?
C102 C99 C101 105(3) . . ?
C99 C100 H10A 109.5 . . ?
C99 C100 H10B 109.5 . . ?
C99 C100 H10C 109.5 . . ?
H10A C100 H10B 109.5 . . ?
H10A C100 H10C 109.5 . . ?
H10B C100 H10C 109.5 . . ?
C99 C101 H10D 109.5 . . ?
C99 C101 H10E 109.5 . . ?
C99 C101 H10F 109.5 . . ?
H10D C101 H10E 109.5 . . ?
H10D C101 H10F 109.5 . . ?
H10E C101 H10F 109.5 . . ?
C99 C102 H10G 111.2 . . ?
C99 C102 H10H 108.2 . . ?
C99 C102 H10I 109.0 . . ?
H10G C102 H10H 109.5 . . ?
H10G C102 H10I 109.5 . . ?
H10H C102 H10I 109.4 . . ?
C104 C103 B2 126.5(7) . . ?
C108 C103 C104 112.2(7) . . ?
C108 C103 B2 121.3(7) . . ?
C103 C104 H104 117.7 . . ?
C103 C104 C105 124.6(8) . . ?
C105 C104 H104 117.7 . . ?
C104 C105 C113 122.1(8) . . ?
C106 C105 C104 119.0(8) . . ?
C106 C105 C113 118.9(7) . . ?
C105 C106 H106 120.0 . . ?
C107 C106 C105 120.1(8) . . ?
C107 C106 H106 120.0 . . ?
C106 C107 C108 117.9(8) . . ?
C106 C107 C109 118.7(8) . . ?
C108 C107 C109 123.4(7) . . ?
O4 C108 C107 115.9(7) . . ?
C103 C108 O4 117.9(7) . . ?
C103 C108 C107 126.1(7) . . ?
C107 C109 C110 107.1(8) . . ?
C107 C109 C111 113.4(8) . . ?
C107 C109 C112 109.9(8) . . ?
C110 C109 C111 108.7(8) . . ?
C112 C109 C110 115.1(8) . . ?
C112 C109 C111 102.8(9) . . ?
C109 C110 H11A 109.5 . . ?
C109 C110 H11B 109.5 . . ?
C109 C110 H11C 109.5 . . ?
H11A C110 H11B 109.5 . . ?
H11A C110 H11C 109.5 . . ?
H11B C110 H11C 109.5 . . ?
C109 C111 H11D 109.5 . . ?
C109 C111 H11E 109.5 . . ?
C109 C111 H11F 109.5 . . ?
H11D C111 H11E 109.5 . . ?
H11D C111 H11F 109.5 . . ?
H11E C111 H11F 109.5 . . ?
C109 C112 H11G 109.5 . . ?
C109 C112 H11H 109.5 . . ?
C109 C112 H11I 109.5 . . ?
H11G C112 H11H 109.5 . . ?
H11G C112 H11I 109.5 . . ?
H11H C112 H11I 109.5 . . ?
C1B C113 C1A 107.2(12) . . ?
C105 C113 C1A 108.0(14) . . ?
C105 C113 C1B 103.3(13) . . ?
C105 C113 C114 106.7(8) . . ?
C105 C113 C115 117.3(9) . . ?
C105 C113 C116 109.0(8) . . ?
C105 C113 C117 117.0(15) . . ?
C115 C113 C114 109.6(9) . . ?
C115 C113 C116 107.2(9) . . ?
C116 C113 C114 106.6(9) . . ?
C117 C113 C1A 109.8(12) . . ?
C117 C113 C1B 110.9(12) . . ?
C113 C114 H11J 109.5 . . ?
C113 C114 H11K 109.5 . . ?
C113 C114 H11L 109.5 . . ?
H11J C114 H11K 109.5 . . ?
H11J C114 H11L 109.5 . . ?
H11K C114 H11L 109.5 . . ?
C113 C115 H11M 109.5 . . ?
C113 C115 H11N 109.5 . . ?
C113 C115 H11O 109.5 . . ?
H11M C115 H11N 109.5 . . ?
H11M C115 H11O 109.5 . . ?
H11N C115 H11O 109.5 . . ?
C113 C116 H11P 109.5 . . ?
C113 C116 H11Q 109.5 . . ?
C113 C116 H11R 109.5 . . ?
H11P C116 H11Q 109.5 . . ?
H11P C116 H11R 109.5 . . ?
H11Q C116 H11R 109.5 . . ?
C113 C117 H11S 109.5 . . ?
C113 C117 H11T 109.5 . . ?
C113 C117 H11U 109.5 . . ?
H11S C117 H11T 109.5 . . ?
H11S C117 H11U 109.5 . . ?
H11T C117 H11U 109.5 . . ?
C99 C118 H11V 109.5 . . ?
C99 C118 H11W 109.5 . . ?
C99 C118 H11X 109.5 . . ?
H11V C118 H11W 109.5 . . ?
H11V C118 H11X 109.5 . . ?
H11W C118 H11X 109.5 . . ?
C80 B2 C97 110.6(7) . . ?
C80 B2 C103 116.6(7) . . ?
C97 B2 C103 132.8(7) . . ?
C35 C36A H36D 109.5 . . ?
C35 C36A H36E 110.4 . . ?
C35 C36A H36F 108.4 . . ?
H36D C36A H36E 109.5 . . ?
H36D C36A H36F 109.5 . . ?
H36E C36A H36F 109.5 . . ?
C35 C37A H37D 109.5 . . ?
C35 C37A H37E 109.5 . . ?
C35 C37A H37F 109.5 . . ?
H37D C37A H37E 109.5 . . ?
H37D C37A H37F 109.5 . . ?
H37E C37A H37F 109.5 . . ?
C35 C38A H38D 109.5 . . ?
C35 C38A H38E 109.5 . . ?
C35 C38A H38F 109.5 . . ?
H38D C38A H38E 109.5 . . ?
H38D C38A H38F 109.5 . . ?
H38E C38A H38F 109.5 . . ?
C48 C51A H51D 109.5 . . ?
C48 C51A H51E 109.5 . . ?
C48 C51A H51F 109.5 . . ?
H51D C51A H51E 109.5 . . ?
H51D C51A H51F 109.5 . . ?
H51E C51A H51F 109.5 . . ?
C48 C50A H50D 109.5 . . ?
C48 C50A H50E 109.5 . . ?
C48 C50A H50F 109.5 . . ?
H50D C50A H50E 109.5 . . ?
H50D C50A H50F 109.5 . . ?
H50E C50A H50F 109.5 . . ?
C48 C49A H49D 109.5 . . ?
C48 C49A H49E 109.5 . . ?
C48 C49A H49F 109.5 . . ?
H49D C49A H49E 109.5 . . ?
H49D C49A H49F 109.5 . . ?
H49E C49A H49F 109.5 . . ?

loop_
_geom_bond_atom_site_label_1
_geom_bond_atom_site_label_2
_geom_bond_distance
_geom_bond_site_symmetry_2
_geom_bond_publ_flag
Cl1 C03R 1.77(2) . ?
Cl2 C03R 1.73(2) . ?
C03R H03A 0.9900 . ?
C03R H03B 0.9900 . ?
Cl3 C03U 1.789(14) . ?
Cl4 C03U 1.784(14) . ?
C03U H03C 0.9900 . ?
C03U H03D 0.9900 . ?
P1 O1 1.439(7) . ?
P1 C1 1.794(6) . ?
P1 C7 1.747(9) . ?
P1 C18 1.839(10) . ?
O2 C23 1.352(9) . ?
O2 C25 1.451(9) . ?
N1 C21 1.438(10) . ?
N1 C40 1.455(9) . ?
N1 C43 1.411(9) . ?
C1 C2 1.3900 . ?
C1 C6 1.3900 . ?
C2 H2 0.9500 . ?
C2 C3 1.3900 . ?
C3 H3 0.9500 . ?
C3 C4 1.3900 . ?
C4 H4 0.9500 . ?
C4 C5 1.3900 . ?
C5 H5 0.9500 . ?
C5 C6 1.3900 . ?
C6 H6 0.9500 . ?
C7 C8 1.445(14) . ?
C7 C12 1.363(14) . ?
C8 H8 0.9500 . ?
C8 C9 1.312(17) . ?
C9 H9 0.9500 . ?
C9 C10 1.359(19) . ?
C10 H10 0.9500 . ?
C10 C11 1.443(16) . ?
C11 H11 0.9500 . ?
C11 C12 1.392(11) . ?
C12 C13 1.554(12) . ?
C13 C14 1.391(13) . ?
C13 C18 1.338(11) . ?
C14 H14 0.9500 . ?
C14 C15 1.434(12) . ?
C15 H15 0.9500 . ?
C15 C16 1.363(12) . ?
C16 C17 1.414(13) . ?
C16 C19 1.515(11) . ?
C17 H17 0.9500 . ?
C17 C18 1.436(11) . ?
C19 C20 1.415(11) . ?
C19 C24 1.368(11) . ?
C20 H20 0.9500 . ?
C20 C21 1.459(11) . ?
C21 C22 1.391(11) . ?
C22 C23 1.439(12) . ?
C22 B1 1.590(12) . ?
C23 C24 1.436(11) . ?
C24 H24 0.9500 . ?
C25 C26 1.442(12) . ?
C25 C30 1.367(11) . ?
C26 C27 1.448(11) . ?
C26 B1 1.529(12) . ?
C27 H27 0.9500 . ?
C27 C28 1.358(11) . ?
C28 C29 1.460(13) . ?
C28 C35 1.579(11) . ?
C29 H29 0.9500 . ?
C29 C30 1.434(12) . ?
C30 C31 1.588(12) . ?
C31 C32 1.5394(14) . ?
C31 C33 1.5399(14) . ?
C31 C34 1.5402(14) . ?
C32 H32A 0.9800 . ?
C32 H32B 0.9800 . ?
C32 H32C 0.9800 . ?
C33 H33A 0.9800 . ?
C33 H33B 0.9800 . ?
C33 H33C 0.9800 . ?
C34 H34A 0.9800 . ?
C34 H34B 0.9800 . ?
C34 H34C 0.9800 . ?
C35 C36 1.5392(14) . ?
C35 C37 1.5399(14) . ?
C35 C38 1.5399(15) . ?
C35 C36A 1.5400(15) . ?
C35 C37A 1.5400(15) . ?
C35 C38A 1.5399(15) . ?
C36 H36A 0.9800 . ?
C36 H36B 0.9800 . ?
C36 H36C 0.9800 . ?
C37 H37A 0.9800 . ?
C37 H37B 0.9800 . ?
C37 H37C 0.9800 . ?
C38 H38A 0.9800 . ?
C38 H38B 0.9800 . ?
C38 H38C 0.9800 . ?
C39 C40 1.387(10) . ?
C39 C54 1.476(11) . ?
C39 B1 1.569(13) . ?
C40 C41 1.422(11) . ?
C41 C42 1.472(10) . ?
C41 C52 1.423(11) . ?
C42 C43 1.478(12) . ?
C42 C47 1.352(11) . ?
C43 C44 1.422(10) . ?
C44 H44 0.9500 . ?
C44 C45 1.360(11) . ?
C45 H45 0.9500 . ?
C45 C46 1.484(13) . ?
C46 C47 1.410(11) . ?
C46 C48 1.496(11) . ?
C47 H47 0.9500 . ?
C48 C49 1.5401(15) . ?
C48 C50 1.5399(15) . ?
C48 C51 1.5402(15) . ?
C48 C51A 1.5401(15) . ?
C48 C50A 1.5399(14) . ?
C48 C49A 1.5403(15) . ?
C49 H49A 0.9800 . ?
C49 H49B 0.9800 . ?
C49 H49C 0.9800 . ?
C50 H50A 0.9800 . ?
C50 H50B 0.9800 . ?
C50 H50C 0.9800 . ?
C51 H51A 0.9800 . ?
C51 H51B 0.9800 . ?
C51 H51C 0.9800 . ?
C52 H52 0.9500 . ?
C52 C53 1.390(11) . ?
C53 C54 1.404(12) . ?
C53 C55 1.586(11) . ?
C54 H54 0.9500 . ?
C55 C56 1.5399(14) . ?
C55 C56A 1.5400(15) . ?
C55 C57 1.5398(14) . ?
C55 C57A 1.5400(15) . ?
C55 C58 1.5400(15) . ?
C55 C58A 1.5399(15) . ?
C56 H56A 0.9800 . ?
C56 H56B 0.9800 . ?
C56 H56C 0.9800 . ?
C56A H56D 0.9800 . ?
C56A H56E 0.9800 . ?
C56A H56F 0.9800 . ?
C57 H57A 0.9800 . ?
C57 H57B 0.9800 . ?
C57 H57C 0.9800 . ?
C57A H57D 0.9800 . ?
C57A H57E 0.9800 . ?
C57A H57F 0.9800 . ?
C58 H58A 0.9800 . ?
C58 H58B 0.9800 . ?
C58 H58C 0.9800 . ?
C58A H58D 0.9800 . ?
C58A H58E 0.9800 . ?
C58A H58F 0.9800 . ?
P2 O3 1.520(7) . ?
P2 C59 1.847(6) . ?
P2 C65 1.819(10) . ?
P2 C76 1.750(10) . ?
O4 C79 1.367(9) . ?
O4 C108 1.354(9) . ?
N2 C81 1.379(9) . ?
N2 C83 1.435(9) . ?
N2 C98 1.363(8) . ?
C1A H1AA 0.9800 . ?
C1A H1AB 0.9800 . ?
C1A H1AC 0.9800 . ?
C1A C113 1.540(3) . ?
C1B H1BA 0.9800 . ?
C1B H1BB 0.9800 . ?
C1B H1BC 0.9800 . ?
C1B C113 1.540(3) . ?
C1C H1CA 0.9800 . ?
C1C H1CB 0.9800 . ?
C1C H1CC 0.9800 . ?
C1C C99 1.539(3) . ?
C1D H1DA 0.9800 . ?
C1D H1DB 0.9800 . ?
C1D H1DC 0.9800 . ?
C1D C99 1.541(3) . ?
C59 C64 1.3900 . ?
C59 C60 1.3900 . ?
C64 H64 0.9500 . ?
C64 C63 1.3900 . ?
C63 H63 0.9500 . ?
C63 C62 1.3900 . ?
C62 H62 0.9500 . ?
C62 C61 1.3900 . ?
C61 H61 0.9500 . ?
C61 C60 1.3900 . ?
C60 H60 0.9500 . ?
C65 C66 1.411(15) . ?
C65 C70 1.324(13) . ?
C66 C67 1.441(13) . ?
C66 C71 1.422(11) . ?
C67 H67 0.9500 . ?
C67 C68 1.341(14) . ?
C68 H68 0.9500 . ?
C68 C69 1.42(2) . ?
C69 H69 0.9500 . ?
C69 C70 1.38(2) . ?
C70 H70 0.9500 . ?
C71 C72 1.384(13) . ?
C71 C76 1.429(13) . ?
C72 H72 0.9500 . ?
C72 C73 1.344(11) . ?
C73 H73 0.9500 . ?
C73 C74 1.450(12) . ?
C74 C75 1.396(12) . ?
C74 C77 1.431(10) . ?
C75 H75 0.9500 . ?
C75 C76 1.358(11) . ?
C77 C78 1.407(11) . ?
C77 C82 1.353(11) . ?
C78 H78 0.9500 . ?
C78 C79 1.345(10) . ?
C79 C80 1.387(11) . ?
C80 C81 1.445(10) . ?
C80 B2 1.450(11) . ?
C81 C82 1.361(10) . ?
C82 H82 0.9500 . ?
C83 C84 1.374(11) . ?
C83 C88 1.377(10) . ?
C84 C85 1.405(11) . ?
C84 C93 1.411(10) . ?
C85 H85 0.9500 . ?
C85 C86 1.364(11) . ?
C86 C87 1.319(11) . ?
C86 C89 1.536(11) . ?
C87 H87 0.9500 . ?
C87 C88 1.416(11) . ?
C88 H88 0.9500 . ?
C89 C90 1.5395(15) . ?
C89 C91 1.5398(14) . ?
C89 C92 1.5399(15) . ?
C90 H90A 0.9800 . ?
C90 H90B 0.9800 . ?
C90 H90C 0.9800 . ?
C91 H91A 0.9800 . ?
C91 H91B 0.9800 . ?
C91 H91C 0.9800 . ?
C92 H92A 0.9800 . ?
C92 H92B 0.9800 . ?
C92 H92C 0.9800 . ?
C93 C94 1.366(10) . ?
C93 C98 1.367(11) . ?
C94 H94 0.9500 . ?
C94 C95 1.399(11) . ?
C95 C96 1.396(12) . ?
C95 C99 1.490(10) . ?
C96 H96 0.9500 . ?
C96 C97 1.362(10) . ?
C97 C98 1.417(10) . ?
C97 B2 1.502(12) . ?
C99 C100 1.540(3) . ?
C99 C101 1.540(3) . ?
C99 C102 1.540(3) . ?
C99 C118 1.541(3) . ?
C100 H10A 0.9800 . ?
C100 H10B 0.9800 . ?
C100 H10C 0.9800 . ?
C101 H10D 0.9800 . ?
C101 H10E 0.9800 . ?
C101 H10F 0.9800 . ?
C102 H10G 0.9796 . ?
C102 H10H 0.9800 . ?
C102 H10I 0.9804 . ?
C103 C104 1.396(10) . ?
C103 C108 1.343(11) . ?
C103 B2 1.563(12) . ?
C104 H104 0.9500 . ?
C104 C105 1.396(12) . ?
C105 C106 1.374(12) . ?
C105 C113 1.456(11) . ?
C106 H106 0.9500 . ?
C106 C107 1.337(11) . ?
C107 C108 1.434(11) . ?
C107 C109 1.502(12) . ?
C109 C110 1.554(14) . ?
C109 C111 1.565(13) . ?
C109 C112 1.537(15) . ?
C110 H11A 0.9800 . ?
C110 H11B 0.9800 . ?
C110 H11C 0.9800 . ?
C111 H11D 0.9800 . ?
C111 H11E 0.9800 . ?
C111 H11F 0.9800 . ?
C112 H11G 0.9800 . ?
C112 H11H 0.9800 . ?
C112 H11I 0.9800 . ?
C113 C114 1.542(3) . ?
C113 C115 1.538(3) . ?
C113 C116 1.540(3) . ?
C113 C117 1.538(3) . ?
C114 H11J 0.9800 . ?
C114 H11K 0.9800 . ?
C114 H11L 0.9800 . ?
C115 H11M 0.9800 . ?
C115 H11N 0.9800 . ?
C115 H11O 0.9800 . ?
C116 H11P 0.9800 . ?
C116 H11Q 0.9800 . ?
C116 H11R 0.9800 . ?
C117 H11S 0.9800 . ?
C117 H11T 0.9800 . ?
C117 H11U 0.9800 . ?
C118 H11V 0.9800 . ?
C118 H11W 0.9800 . ?
C118 H11X 0.9800 . ?
C36A H36D 0.9802 . ?
C36A H36E 0.9800 . ?
C36A H36F 0.9797 . ?
C37A H37D 0.9800 . ?
C37A H37E 0.9800 . ?
C37A H37F 0.9800 . ?
C38A H38D 0.9800 . ?
C38A H38E 0.9800 . ?
C38A H38F 0.9800 . ?
C51A H51D 0.9800 . ?
C51A H51E 0.9800 . ?
C51A H51F 0.9800 . ?
C50A H50D 0.9800 . ?
C50A H50E 0.9800 . ?
C50A H50F 0.9800 . ?
C49A H49D 0.9800 . ?
C49A H49E 0.9800 . ?
C49A H49F 0.9800 . ?

loop_
_geom_torsion_atom_site_label_1
_geom_torsion_atom_site_label_2
_geom_torsion_atom_site_label_3
_geom_torsion_atom_site_label_4
_geom_torsion
_geom_torsion_site_symmetry_1
_geom_torsion_site_symmetry_2
_geom_torsion_site_symmetry_3
_geom_torsion_site_symmetry_4
_geom_torsion_publ_flag
P1 C1 C2 C3 -177.0(6) . . . . ?
P1 C1 C6 C5 177.2(5) . . . . ?
P1 C7 C8 C9 -176.4(12) . . . . ?
P1 C7 C12 C11 176.4(7) . . . . ?
P1 C7 C12 C13 -3.5(11) . . . . ?
O1 P1 C1 C2 157.0(5) . . . . ?
O1 P1 C1 C6 -20.1(6) . . . . ?
O1 P1 C7 C8 -63.2(13) . . . . ?
O1 P1 C7 C12 119.3(8) . . . . ?
O1 P1 C18 C13 -119.6(7) . . . . ?
O1 P1 C18 C17 52.7(10) . . . . ?
O2 C23 C24 C19 -175.5(8) . . . . ?
O2 C25 C26 C27 178.7(7) . . . . ?
O2 C25 C26 B1 -2.4(12) . . . . ?
O2 C25 C30 C29 178.6(7) . . . . ?
O2 C25 C30 C31 -0.7(11) . . . . ?
N1 C21 C22 C23 178.2(7) . . . . ?
N1 C21 C22 B1 -3.1(12) . . . . ?
N1 C40 C41 C42 0.4(9) . . . . ?
N1 C40 C41 C52 175.3(7) . . . . ?
N1 C43 C44 C45 178.7(8) . . . . ?
C1 P1 C7 C8 63.6(13) . . . . ?
C1 P1 C7 C12 -114.0(7) . . . . ?
C1 P1 C18 C13 111.8(6) . . . . ?
C1 P1 C18 C17 -75.9(9) . . . . ?
C1 C2 C3 C4 0.0 . . . . ?
C2 C1 C6 C5 0.0 . . . . ?
C2 C3 C4 C5 0.0 . . . . ?
C3 C4 C5 C6 0.0 . . . . ?
C4 C5 C6 C1 0.0 . . . . ?
C6 C1 C2 C3 0.0 . . . . ?
C7 P1 C1 C2 27.7(6) . . . . ?
C7 P1 C1 C6 -149.4(5) . . . . ?
C7 P1 C18 C13 4.4(7) . . . . ?
C7 P1 C18 C17 176.7(9) . . . . ?
C7 C8 C9 C10 1(2) . . . . ?
C7 C12 C13 C14 -173.7(10) . . . . ?
C7 C12 C13 C18 7.2(12) . . . . ?
C8 C7 C12 C11 -1.5(15) . . . . ?
C8 C7 C12 C13 178.6(10) . . . . ?
C8 C9 C10 C11 -3(2) . . . . ?
C9 C10 C11 C12 2.2(18) . . . . ?
C10 C11 C12 C7 0.1(14) . . . . ?
C10 C11 C12 C13 180.0(9) . . . . ?
C11 C12 C13 C14 6.4(15) . . . . ?
C11 C12 C13 C18 -172.7(9) . . . . ?
C12 C7 C8 C9 1(2) . . . . ?
C12 C13 C14 C15 178.8(9) . . . . ?
C12 C13 C18 P1 -6.6(9) . . . . ?
C12 C13 C18 C17 180.0(8) . . . . ?
C13 C14 C15 C16 1.3(14) . . . . ?
C14 C13 C18 P1 174.2(7) . . . . ?
C14 C13 C18 C17 0.7(12) . . . . ?
C14 C15 C16 C17 1.0(12) . . . . ?
C14 C15 C16 C19 -177.4(8) . . . . ?
C15 C16 C17 C18 -2.5(12) . . . . ?
C15 C16 C19 C20 43.8(12) . . . . ?
C15 C16 C19 C24 -137.3(9) . . . . ?
C16 C17 C18 P1 -169.9(7) . . . . ?
C16 C17 C18 C13 1.7(13) . . . . ?
C16 C19 C20 C21 178.7(8) . . . . ?
C16 C19 C24 C23 178.2(8) . . . . ?
C17 C16 C19 C20 -134.4(9) . . . . ?
C17 C16 C19 C24 44.5(12) . . . . ?
C18 P1 C1 C2 -75.3(5) . . . . ?
C18 P1 C1 C6 107.6(5) . . . . ?
C18 P1 C7 C8 177.2(12) . . . . ?
C18 P1 C7 C12 -0.4(8) . . . . ?
C18 C13 C14 C15 -2.2(13) . . . . ?
C19 C16 C17 C18 175.8(8) . . . . ?
C19 C20 C21 N1 -177.3(8) . . . . ?
C19 C20 C21 C22 2.8(13) . . . . ?
C20 C19 C24 C23 -2.9(12) . . . . ?
C20 C21 C22 C23 -1.9(11) . . . . ?
C20 C21 C22 B1 176.8(8) . . . . ?
C21 N1 C40 C39 -7.6(12) . . . . ?
C21 N1 C40 C41 175.9(7) . . . . ?
C21 N1 C43 C42 -174.5(7) . . . . ?
C21 N1 C43 C44 11.0(13) . . . . ?
C21 C22 C23 O2 178.1(8) . . . . ?
C21 C22 C23 C24 -1.3(13) . . . . ?
C21 C22 B1 C26 -176.3(8) . . . . ?
C21 C22 B1 C39 1.6(12) . . . . ?
C22 C23 C24 C19 3.9(14) . . . . ?
C23 O2 C25 C26 4.4(12) . . . . ?
C23 O2 C25 C30 -176.1(8) . . . . ?
C23 C22 B1 C26 2.3(12) . . . . ?
C23 C22 B1 C39 -179.8(8) . . . . ?
C24 C19 C20 C21 -0.2(13) . . . . ?
C25 O2 C23 C22 -2.7(12) . . . . ?
C25 O2 C23 C24 176.8(7) . . . . ?
C25 C26 C27 C28 4.2(13) . . . . ?
C25 C26 B1 C22 -0.7(11) . . . . ?
C25 C26 B1 C39 -178.4(8) . . . . ?
C25 C30 C31 C32 64.6(11) . . . . ?
C25 C30 C31 C33 -179.2(9) . . . . ?
C25 C30 C31 C34 -57.6(11) . . . . ?
C26 C25 C30 C29 -1.9(13) . . . . ?
C26 C25 C30 C31 178.8(8) . . . . ?
C26 C27 C28 C29 -4.3(12) . . . . ?
C26 C27 C28 C35 179.0(7) . . . . ?
C27 C26 B1 C22 178.2(8) . . . . ?
C27 C26 B1 C39 0.5(14) . . . . ?
C27 C28 C29 C30 1.4(13) . . . . ?
C27 C28 C35 C36 -176.4(9) . . . . ?
C27 C28 C35 C37 58.2(11) . . . . ?
C27 C28 C35 C38 -54.1(12) . . . . ?
C27 C28 C35 C36A -129(2) . . . . ?
C27 C28 C35 C37A 126(2) . . . . ?
C27 C28 C35 C38A -7(2) . . . . ?
C28 C29 C30 C25 1.7(13) . . . . ?
C28 C29 C30 C31 -179.0(8) . . . . ?
C29 C28 C35 C36 7.2(13) . . . . ?
C29 C28 C35 C37 -118.2(11) . . . . ?
C29 C28 C35 C38 129.5(11) . . . . ?
C29 C28 C35 C36A 55(2) . . . . ?
C29 C28 C35 C37A -50(2) . . . . ?
C29 C28 C35 C38A 177(2) . . . . ?
C29 C30 C31 C32 -114.6(10) . . . . ?
C29 C30 C31 C33 1.5(12) . . . . ?
C29 C30 C31 C34 123.1(9) . . . . ?
C30 C25 C26 C27 -0.7(13) . . . . ?
C30 C25 C26 B1 178.2(8) . . . . ?
C35 C28 C29 C30 177.9(8) . . . . ?
C39 C40 C41 C42 -176.4(7) . . . . ?
C39 C40 C41 C52 -1.4(12) . . . . ?
C40 N1 C21 C20 -174.1(7) . . . . ?
C40 N1 C21 C22 5.7(11) . . . . ?
C40 N1 C43 C42 4.4(8) . . . . ?
C40 N1 C43 C44 -170.1(8) . . . . ?
C40 C39 C54 C53 0.3(12) . . . . ?
C40 C39 B1 C22 -2.4(11) . . . . ?
C40 C39 B1 C26 175.1(9) . . . . ?
C40 C41 C42 C43 2.5(8) . . . . ?
C40 C41 C42 C47 178.6(8) . . . . ?
C40 C41 C52 C53 -0.4(12) . . . . ?
C41 C42 C43 N1 -4.4(8) . . . . ?
C41 C42 C43 C44 170.6(7) . . . . ?
C41 C42 C47 C46 -173.5(8) . . . . ?
C41 C52 C53 C54 1.9(12) . . . . ?
C41 C52 C53 C55 -179.2(7) . . . . ?
C42 C41 C52 C53 172.8(9) . . . . ?
C42 C43 C44 C45 4.9(12) . . . . ?
C43 N1 C21 C20 4.6(13) . . . . ?
C43 N1 C21 C22 -175.5(7) . . . . ?
C43 N1 C40 C39 173.4(8) . . . . ?
C43 N1 C40 C41 -3.1(9) . . . . ?
C43 C42 C47 C46 2.4(12) . . . . ?
C43 C44 C45 C46 -0.8(12) . . . . ?
C44 C45 C46 C47 -2.6(13) . . . . ?
C44 C45 C46 C48 -178.4(8) . . . . ?
C45 C46 C47 C42 1.7(12) . . . . ?
C45 C46 C48 C49 -9(2) . . . . ?
C45 C46 C48 C50 119(2) . . . . ?
C45 C46 C48 C51 -134(2) . . . . ?
C45 C46 C48 C51A -146(2) . . . . ?
C45 C46 C48 C50A 89.1(17) . . . . ?
C45 C46 C48 C49A -27.1(16) . . . . ?
C47 C42 C43 N1 179.0(7) . . . . ?
C47 C42 C43 C44 -5.9(12) . . . . ?
C47 C46 C48 C49 175.1(19) . . . . ?
C47 C46 C48 C50 -57(2) . . . . ?
C47 C46 C48 C51 50(2) . . . . ?
C47 C46 C48 C51A 38(2) . . . . ?
C47 C46 C48 C50A -86.8(17) . . . . ?
C47 C46 C48 C49A 157.0(15) . . . . ?
C48 C46 C47 C42 177.6(7) . . . . ?
C52 C41 C42 C43 -171.7(8) . . . . ?
C52 C41 C42 C47 4.5(15) . . . . ?
C52 C53 C54 C39 -2.0(13) . . . . ?
C52 C53 C55 C56 50.9(12) . . . . ?
C52 C53 C55 C56A 16(2) . . . . ?
C52 C53 C55 C57 173.7(11) . . . . ?
C52 C53 C55 C57A 133(2) . . . . ?
C52 C53 C55 C58 -70.1(11) . . . . ?
C52 C53 C55 C58A -128(2) . . . . ?
C54 C39 C40 N1 -174.9(7) . . . . ?
C54 C39 C40 C41 1.4(11) . . . . ?
C54 C39 B1 C22 177.9(8) . . . . ?
C54 C39 B1 C26 -4.5(15) . . . . ?
C54 C53 C55 C56 -130.4(11) . . . . ?
C54 C53 C55 C56A -165(2) . . . . ?
C54 C53 C55 C57 -7.5(13) . . . . ?
C54 C53 C55 C57A -48(2) . . . . ?
C54 C53 C55 C58 108.7(11) . . . . ?
C54 C53 C55 C58A 51(3) . . . . ?
C55 C53 C54 C39 179.2(7) . . . . ?
B1 C22 C23 O2 -0.6(13) . . . . ?
B1 C22 C23 C24 180.0(9) . . . . ?
B1 C26 C27 C28 -174.7(8) . . . . ?
B1 C39 C40 N1 5.4(11) . . . . ?
B1 C39 C40 C41 -178.3(7) . . . . ?
B1 C39 C54 C53 179.9(9) . . . . ?
P2 C59 C64 C63 176.1(6) . . . . ?
P2 C59 C60 C61 -176.0(6) . . . . ?
P2 C65 C66 C67 177.1(8) . . . . ?
P2 C65 C66 C71 -3.2(11) . . . . ?
P2 C65 C70 C69 -178.4(10) . . . . ?
O3 P2 C59 C64 166.5(5) . . . . ?
O3 P2 C59 C60 -17.4(6) . . . . ?
O3 P2 C65 C66 126.0(8) . . . . ?
O3 P2 C65 C70 -54.6(13) . . . . ?
O3 P2 C76 C71 -128.1(7) . . . . ?
O3 P2 C76 C75 55.1(10) . . . . ?
O4 C79 C80 C81 178.3(8) . . . . ?
O4 C79 C80 B2 -4.7(13) . . . . ?
N2 C81 C82 C77 179.1(8) . . . . ?
N2 C83 C84 C85 179.6(7) . . . . ?
N2 C83 C84 C93 3.8(9) . . . . ?
N2 C83 C88 C87 -177.2(8) . . . . ?
C59 P2 C65 C66 -103.8(8) . . . . ?
C59 P2 C65 C70 75.6(12) . . . . ?
C59 P2 C76 C71 106.2(7) . . . . ?
C59 P2 C76 C75 -70.6(9) . . . . ?
C59 C64 C63 C62 0.0 . . . . ?
C64 C59 C60 C61 0.0 . . . . ?
C64 C63 C62 C61 0.0 . . . . ?
C63 C62 C61 C60 0.0 . . . . ?
C62 C61 C60 C59 0.0 . . . . ?
C60 C59 C64 C63 0.0 . . . . ?
C65 P2 C59 C64 30.3(6) . . . . ?
C65 P2 C59 C60 -153.7(5) . . . . ?
C65 P2 C76 C71 -4.1(8) . . . . ?
C65 P2 C76 C75 179.1(9) . . . . ?
C65 C66 C67 C68 2.6(16) . . . . ?
C65 C66 C71 C72 178.8(9) . . . . ?
C65 C66 C71 C76 0.0(11) . . . . ?
C66 C65 C70 C69 1.0(18) . . . . ?
C66 C67 C68 C69 -1.4(17) . . . . ?
C66 C71 C72 C73 180.0(8) . . . . ?
C66 C71 C76 P2 3.2(10) . . . . ?
C66 C71 C76 C75 -179.9(8) . . . . ?
C67 C66 C71 C72 -1.5(15) . . . . ?
C67 C66 C71 C76 179.8(9) . . . . ?
C67 C68 C69 C70 0(2) . . . . ?
C68 C69 C70 C65 0(2) . . . . ?
C70 C65 C66 C67 -2.4(16) . . . . ?
C70 C65 C66 C71 177.4(10) . . . . ?
C71 C66 C67 C68 -177.2(10) . . . . ?
C71 C72 C73 C74 1.2(12) . . . . ?
C72 C71 C76 P2 -175.5(7) . . . . ?
C72 C71 C76 C75 1.4(14) . . . . ?
C72 C73 C74 C75 -1.0(13) . . . . ?
C72 C73 C74 C77 -179.5(8) . . . . ?
C73 C74 C75 C76 0.8(13) . . . . ?
C73 C74 C77 C78 149.6(9) . . . . ?
C73 C74 C77 C82 -33.0(12) . . . . ?
C74 C75 C76 P2 175.7(7) . . . . ?
C74 C75 C76 C71 -1.0(13) . . . . ?
C74 C77 C78 C79 -179.2(8) . . . . ?
C74 C77 C82 C81 -179.4(8) . . . . ?
C75 C74 C77 C78 -29.0(12) . . . . ?
C75 C74 C77 C82 148.4(8) . . . . ?
C76 P2 C59 C64 -62.4(6) . . . . ?
C76 P2 C59 C60 113.7(5) . . . . ?
C76 P2 C65 C66 4.1(8) . . . . ?
C76 P2 C65 C70 -176.5(11) . . . . ?
C76 C71 C72 C73 -1.4(13) . . . . ?
C77 C74 C75 C76 179.4(8) . . . . ?
C77 C78 C79 O4 178.7(8) . . . . ?
C77 C78 C79 C80 -1.8(14) . . . . ?
C78 C77 C82 C81 -2.1(13) . . . . ?
C78 C79 C80 C81 -1.3(13) . . . . ?
C78 C79 C80 B2 175.8(8) . . . . ?
C79 O4 C108 C103 -7.0(13) . . . . ?
C79 O4 C108 C107 176.2(8) . . . . ?
C79 C80 C81 N2 -177.4(8) . . . . ?
C79 C80 C81 C82 2.8(12) . . . . ?
C79 C80 B2 C97 179.5(7) . . . . ?
C79 C80 B2 C103 -1.0(11) . . . . ?
C80 C81 C82 C77 -1.1(13) . . . . ?
C81 N2 C83 C84 172.1(8) . . . . ?
C81 N2 C83 C88 -13.3(15) . . . . ?
C81 N2 C98 C93 -173.3(7) . . . . ?
C81 N2 C98 C97 7.9(11) . . . . ?
C81 C80 B2 C97 -3.8(12) . . . . ?
C81 C80 B2 C103 175.7(8) . . . . ?
C82 C77 C78 C79 3.6(14) . . . . ?
C83 N2 C81 C80 175.1(8) . . . . ?
C83 N2 C81 C82 -5.0(13) . . . . ?
C83 N2 C98 C93 4.8(8) . . . . ?
C83 N2 C98 C97 -174.0(7) . . . . ?
C83 C84 C85 C86 -2.2(13) . . . . ?
C83 C84 C93 C94 170.7(8) . . . . ?
C83 C84 C93 C98 -0.9(9) . . . . ?
C84 C83 C88 C87 -2.8(12) . . . . ?
C84 C85 C86 C87 -0.9(13) . . . . ?
C84 C85 C86 C89 -177.6(7) . . . . ?
C84 C93 C94 C95 -172.0(8) . . . . ?
C84 C93 C98 N2 -2.5(9) . . . . ?
C84 C93 C98 C97 176.2(8) . . . . ?
C85 C84 C93 C94 -4.0(16) . . . . ?
C85 C84 C93 C98 -175.5(9) . . . . ?
C85 C86 C87 C88 2.1(13) . . . . ?
C85 C86 C89 C90 -159.9(9) . . . . ?
C85 C86 C89 C91 76.4(11) . . . . ?
C85 C86 C89 C92 -47.2(11) . . . . ?
C86 C87 C88 C83 -0.3(13) . . . . ?
C87 C86 C89 C90 23.7(12) . . . . ?
C87 C86 C89 C91 -100.1(11) . . . . ?
C87 C86 C89 C92 136.3(10) . . . . ?
C88 C83 C84 C85 4.0(12) . . . . ?
C88 C83 C84 C93 -171.8(7) . . . . ?
C89 C86 C87 C88 178.9(8) . . . . ?
C93 C84 C85 C86 171.7(9) . . . . ?
C93 C94 C95 C96 -2.0(13) . . . . ?
C93 C94 C95 C99 -179.7(7) . . . . ?
C94 C93 C98 N2 -175.4(7) . . . . ?
C94 C93 C98 C97 3.3(12) . . . . ?
C94 C95 C96 C97 2.2(13) . . . . ?
C94 C95 C99 C1C -56.1(13) . . . . ?
C94 C95 C99 C1D -176.7(13) . . . . ?
C94 C95 C99 C100 103(3) . . . . ?
C94 C95 C99 C101 -143(2) . . . . ?
C94 C95 C99 C102 -30(3) . . . . ?
C94 C95 C99 C118 65.3(11) . . . . ?
C95 C96 C97 C98 0.3(11) . . . . ?
C95 C96 C97 B2 -178.4(8) . . . . ?
C96 C95 C99 C1C 126.1(11) . . . . ?
C96 C95 C99 C1D 5.5(15) . . . . ?
C96 C95 C99 C100 -75(3) . . . . ?
C96 C95 C99 C101 40(2) . . . . ?
C96 C95 C99 C102 152(3) . . . . ?
C96 C95 C99 C118 -112.5(10) . . . . ?
C96 C97 C98 N2 175.3(7) . . . . ?
C96 C97 C98 C93 -3.2(12) . . . . ?
C96 C97 B2 C80 -178.0(8) . . . . ?
C96 C97 B2 C103 2.6(15) . . . . ?
C98 N2 C81 C80 -7.4(11) . . . . ?
C98 N2 C81 C82 172.5(7) . . . . ?
C98 N2 C83 C84 -5.6(9) . . . . ?
C98 N2 C83 C88 169.0(9) . . . . ?
C98 C93 C94 C95 -0.5(11) . . . . ?
C98 C97 B2 C80 3.4(11) . . . . ?
C98 C97 B2 C103 -176.0(8) . . . . ?
C99 C95 C96 C97 179.8(7) . . . . ?
C103 C104 C105 C106 2.2(14) . . . . ?
C103 C104 C105 C113 -176.6(8) . . . . ?
C104 C103 C108 O4 179.9(8) . . . . ?
C104 C103 C108 C107 -3.6(13) . . . . ?
C104 C103 B2 C80 -175.9(8) . . . . ?
C104 C103 B2 C97 3.4(15) . . . . ?
C104 C105 C106 C107 0.3(14) . . . . ?
C104 C105 C113 C1A -129.3(15) . . . . ?
C104 C105 C113 C1B 117.4(15) . . . . ?
C104 C105 C113 C114 46.7(12) . . . . ?
C104 C105 C113 C115 169.9(11) . . . . ?
C104 C105 C113 C116 -68.1(12) . . . . ?
C104 C105 C113 C117 -4.8(18) . . . . ?
C105 C106 C107 C108 -4.0(14) . . . . ?
C105 C106 C107 C109 177.3(9) . . . . ?
C106 C105 C113 C1A 51.9(16) . . . . ?
C106 C105 C113 C1B -61.4(16) . . . . ?
C106 C105 C113 C114 -132.1(10) . . . . ?
C106 C105 C113 C115 -8.9(14) . . . . ?
C106 C105 C113 C116 113.1(11) . . . . ?
C106 C105 C113 C117 176.4(16) . . . . ?
C106 C107 C108 O4 -177.4(8) . . . . ?
C106 C107 C108 C103 6.1(15) . . . . ?
C106 C107 C109 C110 119.2(10) . . . . ?
C106 C107 C109 C111 -0.8(14) . . . . ?
C106 C107 C109 C112 -115.2(10) . . . . ?
C108 O4 C79 C78 -171.1(8) . . . . ?
C108 O4 C79 C80 9.3(13) . . . . ?
C108 C103 C104 C105 -0.6(13) . . . . ?
C108 C103 B2 C80 2.8(12) . . . . ?
C108 C103 B2 C97 -177.8(9) . . . . ?
C108 C107 C109 C110 -59.4(12) . . . . ?
C108 C107 C109 C111 -179.4(9) . . . . ?
C108 C107 C109 C112 66.2(12) . . . . ?
C109 C107 C108 O4 1.2(13) . . . . ?
C109 C107 C108 C103 -175.3(9) . . . . ?
C113 C105 C106 C107 179.1(9) . . . . ?
B2 C80 C81 N2 5.9(13) . . . . ?
B2 C80 C81 C82 -173.9(9) . . . . ?
B2 C97 C98 N2 -5.9(12) . . . . ?
B2 C97 C98 C93 175.6(8) . . . . ?
B2 C103 C104 C105 178.3(8) . . . . ?
B2 C103 C108 O4 1.0(12) . . . . ?
B2 C103 C108 C107 177.5(8) . . . . ?

loop_
_smtbx_masks_void_nr
_smtbx_masks_void_average_x
_smtbx_masks_void_average_y
_smtbx_masks_void_average_z
_smtbx_masks_void_volume
_smtbx_masks_void_count_electrons
_smtbx_masks_void_content
1 0.000 -0.212 0.500 455.2 104.8 '6 CH3OH'
